data_4135150
loop_
_publ_author_name
'Brown, Alexandra C.'
'Suess, Daniel L. M.'

_publ_section_title
;
 Reversible Formation of Alkyl Radicals at [Fe<sub>4</sub>S<sub>4</sub>]
 Clusters and Its Implications for Selectivity in Radical SAM Enzymes.
;
_journal_name_full 'Journal of the American Chemical Society'
_journal_paper_doi 10.1021/jacs.0c05590
_journal_year 2020
_chemical_formula_sum 'C79.34 H96.02 F3 Fe4 N6 O4.66 S5'
_chemical_formula_weight 1648.98
_space_group_crystal_system triclinic
_space_group_IT_number 2
_space_group_name_Hall '-P 1'
_space_group_name_H-M_alt 'P -1'
_atom_sites_solution_hydrogens mixed
_atom_sites_solution_primary direct
_atom_sites_solution_secondary difmap
_audit_creation_method SHELXL-2018/1
_cell_angle_alpha 103.9840(10)
_cell_angle_beta 90.5460(10)
_cell_angle_gamma 102.0010(10)
_cell_formula_units_Z 2
_cell_length_a 13.1368(4)
_cell_length_b 13.5686(5)
_cell_length_c 23.9919(8)
_cell_measurement_reflns_used 9702
_cell_measurement_temperature 100(2)
_cell_measurement_theta_max 29.62
_cell_measurement_theta_min 2.44
_cell_volume 4051.0(2)
_computing_cell_refinement 'Bruker SAINT'
_computing_data_collection 'Bruker APEX2'
_computing_data_reduction 'Bruker SAINT'
_computing_molecular_graphics 'Bruker SHELXTL'
_computing_publication_material 'Bruker SHELXTL'
_computing_structure_refinement 'SHELXL-2018/1 (Sheldrick, 2018)'
_computing_structure_solution 'SHELXT 2014/5 (Sheldrick, 2014)'
_diffrn_ambient_temperature 100(2)
_diffrn_detector_area_resol_mean 7.4
_diffrn_measured_fraction_theta_full 1.000
_diffrn_measured_fraction_theta_max 0.997
_diffrn_measurement_device_type 'Bruker APEX-II CCD'
_diffrn_measurement_method '\f and \w scans'
_diffrn_radiation_type MoK\a
_diffrn_radiation_wavelength 0.71073
_diffrn_reflns_av_R_equivalents 0.0741
_diffrn_reflns_av_unetI/netI 0.0237
_diffrn_reflns_Laue_measured_fraction_full 1.000
_diffrn_reflns_Laue_measured_fraction_max 0.997
_diffrn_reflns_limit_h_max 18
_diffrn_reflns_limit_h_min -18
_diffrn_reflns_limit_k_max 18
_diffrn_reflns_limit_k_min -18
_diffrn_reflns_limit_l_max 33
_diffrn_reflns_limit_l_min -33
_diffrn_reflns_number 432749
_diffrn_reflns_point_group_measured_fraction_full 1.000
_diffrn_reflns_point_group_measured_fraction_max 0.997
_diffrn_reflns_theta_full 25.242
_diffrn_reflns_theta_max 29.691
_diffrn_reflns_theta_min 1.584
_diffrn_source 'I\mS micro-focus sealed tube, multilayer optics'
_exptl_absorpt_coefficient_mu 0.889
_exptl_absorpt_correction_type multi-scan
_exptl_absorpt_process_details 'SADABS (Herbst-Irmer et al., 2015)'
_exptl_crystal_colour black
_exptl_crystal_density_diffrn 1.352
_exptl_crystal_density_method 'not measured'
_exptl_crystal_description plate
_exptl_crystal_F_000 1725
_exptl_crystal_size_max 0.700
_exptl_crystal_size_mid 0.410
_exptl_crystal_size_min 0.230
_exptl_transmission_factor_max 0.7459
_exptl_transmission_factor_min 0.6086
_refine_diff_density_max 0.537
_refine_diff_density_min -0.866
_refine_diff_density_rms 0.064
_refine_ls_extinction_method none
_refine_ls_goodness_of_fit_ref 0.998
_refine_ls_hydrogen_treatment mixed
_refine_ls_matrix_type full
_refine_ls_number_parameters 1394
_refine_ls_number_reflns 22914
_refine_ls_number_restraints 3312
_refine_ls_restrained_S_all 0.956
_refine_ls_R_factor_all 0.0416
_refine_ls_R_factor_gt 0.0345
_refine_ls_shift/su_max 0.001
_refine_ls_shift/su_mean 0.000
_refine_ls_structure_factor_coef Fsqd
_refine_ls_weighting_details 'w=1/[\s^2^(Fo^2^)+(0.0413P)^2^+3.6282P] where P=(Fo^2^+2Fc^2^)/3'
_refine_ls_weighting_scheme calc
_refine_ls_wR_factor_gt 0.0861
_refine_ls_wR_factor_ref 0.0913
_reflns_Friedel_coverage 0.000
_reflns_number_gt 20006
_reflns_number_total 22914
_reflns_threshold_expression 'I > 2\s(I)'
_cod_data_source_file ja0c05590_si_003.cif
_cod_data_source_block '[2][OTf]'
_cod_database_code 4135150
_shelx_shelxl_version_number 2018/1
_shelx_space_group_comment
;
The symmetry employed for this shelxl refinement is uniquely defined
by the following loop, which should always be used as a source of
symmetry information in preference to the above space-group names.
They are only intended as comments.
;
_shelx_estimated_absorpt_t_min 0.575
_shelx_estimated_absorpt_t_max 0.822

loop_
_space_group_symop_operation_xyz
'x, y, z'
'-x, -y, -z'

loop_
_atom_site_label
_atom_site_type_symbol
_atom_site_fract_x
_atom_site_fract_y
_atom_site_fract_z
_atom_site_U_iso_or_equiv
_atom_site_adp_type
_atom_site_occupancy
_atom_site_site_symmetry_order
_atom_site_calc_flag
_atom_site_refinement_flags_posn
_atom_site_refinement_flags_adp
_atom_site_refinement_flags_occupancy
_atom_site_disorder_assembly
_atom_site_disorder_group
Fe1 Fe 0.19522(2) 0.15282(2) 0.17948(2) 0.02010(5) Uani 1 1 d . . . . .
Fe2 Fe 0.12083(2) 0.09646(2) 0.27493(2) 0.01742(5) Uani 1 1 d . . . . .
Fe3 Fe 0.26864(2) 0.27054(2) 0.28550(2) 0.01762(5) Uani 1 1 d . . . . .
Fe4 Fe 0.31461(2) 0.08101(2) 0.24585(2) 0.01821(5) Uani 1 1 d . . . . .
S1 S 0.16882(3) -0.01007(3) 0.19399(2) 0.02294(8) Uani 1 1 d . . . . .
S2 S 0.10662(3) 0.24314(3) 0.24820(2) 0.01930(7) Uani 1 1 d . . . . .
S3 S 0.36328(3) 0.22073(3) 0.20692(2) 0.02313(8) Uani 1 1 d . . . . .
S4 S 0.26284(3) 0.14678(3) 0.33593(2) 0.01916(7) Uani 1 1 d . . . . .
S5 S 0.69606(3) 0.77920(3) 0.39388(2) 0.02569(8) Uani 1 1 d . U . . .
F1 F 0.69798(11) 0.86529(10) 0.50466(5) 0.0407(3) Uani 1 1 d . U . . .
F2 F 0.68724(12) 0.96927(9) 0.45053(6) 0.0453(3) Uani 1 1 d . U . . .
F3 F 0.55346(10) 0.85167(12) 0.45787(6) 0.0498(3) Uani 1 1 d . U . . .
O1 O 0.66413(10) 0.68126(10) 0.40930(6) 0.0324(3) Uani 1 1 d . U . . .
O2 O 0.63614(11) 0.79121(12) 0.34635(6) 0.0387(3) Uani 1 1 d . U . . .
O3 O 0.80684(10) 0.81650(11) 0.39446(6) 0.0305(3) Uani 1 1 d . U . . .
N3 N 0.30141(11) 0.50696(10) 0.30342(6) 0.0220(3) Uani 1 1 d . U . . .
N4 N 0.41176(10) 0.47283(10) 0.35824(6) 0.0208(2) Uani 1 1 d . U . . .
N5 N 0.42838(10) -0.08460(10) 0.26874(6) 0.0205(2) Uani 1 1 d . U . . .
N6 N 0.50647(10) -0.00940(10) 0.20760(6) 0.0201(2) Uani 1 1 d . U . . .
C8 C -0.02608(12) 0.03749(13) 0.29602(7) 0.0235(3) Uani 1 1 d . U . . .
C29 C 0.33053(12) 0.42635(11) 0.31897(6) 0.0193(3) Uani 1 1 d . U . . .
C30 C 0.36362(14) 0.60175(13) 0.33275(8) 0.0277(3) Uani 1 1 d . U . . .
H30 H 0.358240 0.668743 0.329196 0.033 Uiso 1 1 calc R U . . .
C31 C 0.43302(14) 0.58012(13) 0.36718(8) 0.0276(3) Uani 1 1 d . U . . .
H31 H 0.486173 0.628868 0.392635 0.033 Uiso 1 1 calc R U . . .
C41 C 0.47200(12) 0.41917(12) 0.38650(7) 0.0202(3) Uani 1 1 d . U . . .
C42 C 0.56803(13) 0.40573(12) 0.36522(7) 0.0232(3) Uani 1 1 d . U . . .
C43 C 0.62770(13) 0.35824(13) 0.39464(7) 0.0261(3) Uani 1 1 d . U . . .
H43 H 0.693503 0.348281 0.381181 0.031 Uiso 1 1 calc R U . . .
C44 C 0.59355(14) 0.32504(13) 0.44317(7) 0.0269(3) Uani 1 1 d . U . . .
C45 C 0.49722(13) 0.33950(13) 0.46240(7) 0.0255(3) Uani 1 1 d . U . . .
H45 H 0.473096 0.316154 0.495171 0.031 Uiso 1 1 calc R U . . .
C46 C 0.43473(12) 0.38738(12) 0.43495(7) 0.0226(3) Uani 1 1 d . U . . .
C47 C 0.60606(15) 0.44131(15) 0.31300(8) 0.0306(4) Uani 1 1 d . U . . .
H47A H 0.673723 0.423566 0.304227 0.046 Uiso 1 1 calc R U . . .
H47B H 0.613576 0.516826 0.320535 0.046 Uiso 1 1 calc R U . . .
H47C H 0.555701 0.406754 0.280176 0.046 Uiso 1 1 calc R U . . .
C48 C 0.66124(16) 0.27546(17) 0.47448(9) 0.0380(4) Uani 1 1 d . U . . .
H48A H 0.638351 0.278761 0.513522 0.057 Uiso 1 1 calc R U . . .
H48B H 0.734060 0.312878 0.476520 0.057 Uiso 1 1 calc R U . . .
H48C H 0.655170 0.202604 0.453694 0.057 Uiso 1 1 calc R U . . .
C49 C 0.33160(13) 0.40340(14) 0.45769(8) 0.0284(3) Uani 1 1 d . U . . .
H49A H 0.274985 0.353525 0.432522 0.043 Uiso 1 1 calc R U . . .
H49B H 0.324842 0.474394 0.458728 0.043 Uiso 1 1 calc R U . . .
H49C H 0.327741 0.392727 0.496647 0.043 Uiso 1 1 calc R U . . .
C50 C 0.42502(11) -0.00800(11) 0.24191(6) 0.0184(3) Uani 1 1 d . U . . .
C51 C 0.55960(13) -0.08527(13) 0.21311(8) 0.0256(3) Uani 1 1 d . U . . .
H51 H 0.618877 -0.100912 0.193392 0.031 Uiso 1 1 calc R U . . .
C52 C 0.51056(13) -0.13249(13) 0.25196(7) 0.0254(3) Uani 1 1 d . U . . .
H52 H 0.528724 -0.187546 0.265163 0.030 Uiso 1 1 calc R U . . .
C53 C 0.53650(12) 0.06153(12) 0.17172(7) 0.0202(3) Uani 1 1 d . U . . .
C54 C 0.48809(13) 0.03860(13) 0.11686(7) 0.0241(3) Uani 1 1 d . U . . .
C55 C 0.51696(17) 0.11030(15) 0.08402(8) 0.0339(4) Uani 1 1 d . U . . .
H55 H 0.484549 0.096772 0.046582 0.041 Uiso 1 1 calc R U . . .
C56 C 0.5917(2) 0.20079(16) 0.10454(9) 0.0420(5) Uani 1 1 d . U . . .
C57 C 0.63894(17) 0.22045(15) 0.15946(9) 0.0368(4) Uani 1 1 d . U . . .
H57 H 0.690925 0.282184 0.173449 0.044 Uiso 1 1 calc R U . . .
C58 C 0.61195(13) 0.15204(14) 0.19430(8) 0.0268(3) Uani 1 1 d . U . . .
C59 C 0.40563(15) -0.05891(14) 0.09404(8) 0.0309(4) Uani 1 1 d . U . . .
H59A H 0.339412 -0.049800 0.110759 0.046 Uiso 1 1 calc R U . . .
H59B H 0.426761 -0.117604 0.104449 0.046 Uiso 1 1 calc R U . . .
H59C H 0.397042 -0.072816 0.052044 0.046 Uiso 1 1 calc R U . . .
C60 C 0.6213(3) 0.2776(2) 0.06809(12) 0.0793(11) Uani 1 1 d . U . . .
H60A H 0.675972 0.336067 0.088991 0.119 Uiso 1 1 calc R U . . .
H60B H 0.559997 0.303372 0.059650 0.119 Uiso 1 1 calc R U . . .
H60C H 0.647191 0.243196 0.031973 0.119 Uiso 1 1 calc R U . . .
C61 C 0.65844(16) 0.17674(16) 0.25482(9) 0.0361(4) Uani 1 1 d . U . . .
H61A H 0.605125 0.191796 0.281970 0.054 Uiso 1 1 calc R U . . .
H61B H 0.716468 0.237537 0.261130 0.054 Uiso 1 1 calc R U . . .
H61C H 0.684068 0.117007 0.260854 0.054 Uiso 1 1 calc R U . . .
C62 C 0.35646(12) -0.11336(12) 0.31010(7) 0.0203(3) Uani 1 1 d . U . . .
C63 C 0.26640(13) -0.19055(12) 0.29025(7) 0.0212(3) Uani 1 1 d . U . . .
C64 C 0.19888(13) -0.21776(12) 0.33127(7) 0.0230(3) Uani 1 1 d . U . . .
H64 H 0.136513 -0.269082 0.318901 0.028 Uiso 1 1 calc R U . . .
C65 C 0.22040(13) -0.17180(13) 0.38981(7) 0.0246(3) Uani 1 1 d . U . . .
C66 C 0.31230(14) -0.09670(13) 0.40740(7) 0.0264(3) Uani 1 1 d . U . . .
H66 H 0.328438 -0.066201 0.447339 0.032 Uiso 1 1 calc R U . . .
C67 C 0.38097(13) -0.06517(13) 0.36817(7) 0.0235(3) Uani 1 1 d . U . . .
C68 C 0.24307(15) -0.24328(13) 0.22733(7) 0.0274(3) Uani 1 1 d . U . . .
H68A H 0.183942 -0.302708 0.222688 0.041 Uiso 1 1 calc R U . . .
H68B H 0.304368 -0.267649 0.211336 0.041 Uiso 1 1 calc R U . . .
H68C H 0.225697 -0.193834 0.206985 0.041 Uiso 1 1 calc R U . . .
C69 C 0.14632(16) -0.20300(15) 0.43326(8) 0.0322(4) Uani 1 1 d . U . . .
H69A H 0.157456 -0.267987 0.440726 0.048 Uiso 1 1 calc R U . . .
H69B H 0.074323 -0.213182 0.418124 0.048 Uiso 1 1 calc R U . . .
H69C H 0.159035 -0.148114 0.469179 0.048 Uiso 1 1 calc R U . . .
C70 C 0.47756(15) 0.01948(15) 0.38771(8) 0.0336(4) Uani 1 1 d . U . . .
H70A H 0.470199 0.081203 0.374990 0.050 Uiso 1 1 calc R U . . .
H70B H 0.538390 -0.004937 0.371043 0.050 Uiso 1 1 calc R U . . .
H70C H 0.486897 0.037227 0.429793 0.050 Uiso 1 1 calc R U . . .
C71 C 0.65697(16) 0.87071(15) 0.45497(8) 0.0332(4) Uani 1 1 d . U . . .
C1 C 0.13306(18) 0.15765(19) 0.10213(8) 0.0341(4) Uani 1 1 d . U . . .
H1A H 0.069(4) 0.105(3) 0.0987(19) 0.041 Uiso 0.653(3) 1 d . U P A 1
H1B H 0.113(3) 0.227(4) 0.1053(19) 0.041 Uiso 0.653(3) 1 d . U P A 1
C2 C 0.2022(3) 0.1415(3) 0.05460(12) 0.0309(6) Uani 0.653(3) 1 d D U P A 1
C3 C 0.2652(3) 0.2254(3) 0.03795(12) 0.0380(7) Uani 0.653(3) 1 d D U P A 1
H3 H 0.264009 0.294327 0.058575 0.046 Uiso 0.653(3) 1 calc R U P A 1
C4 C 0.3290(3) 0.2105(4) -0.00769(14) 0.0525(10) Uani 0.653(3) 1 d D U P A 1
H4 H 0.370069 0.268908 -0.018164 0.063 Uiso 0.653(3) 1 calc R U P A 1
C5 C 0.3328(3) 0.1122(4) -0.03760(15) 0.0595(11) Uani 0.653(3) 1 d D U P A 1
H5 H 0.376955 0.102417 -0.068695 0.071 Uiso 0.653(3) 1 calc R U P A 1
C6 C 0.2722(6) 0.0259(5) -0.0227(3) 0.0606(19) Uani 0.653(3) 1 d D U P A 1
H6 H 0.274336 -0.042570 -0.043777 0.073 Uiso 0.653(3) 1 calc R U P A 1
C7 C 0.2081(3) 0.0415(3) 0.02384(14) 0.0452(9) Uani 0.653(3) 1 d D U P A 1
H7 H 0.168012 -0.017057 0.034562 0.054 Uiso 0.653(3) 1 calc R U P A 1
H1C H 0.056(8) 0.143(7) 0.100(4) 0.054 Uiso 0.347(3) 1 d . U P A 2
H1D H 0.155(7) 0.221(8) 0.104(4) 0.054 Uiso 0.347(3) 1 d . U P A 2
C2A C 0.1723(5) 0.0834(6) 0.0542(2) 0.0406(14) Uani 0.347(3) 1 d D U P A 2
C3A C 0.1184(7) -0.0195(6) 0.0335(3) 0.0571(19) Uani 0.347(3) 1 d D U P A 2
H3A H 0.056418 -0.043529 0.050763 0.069 Uiso 0.347(3) 1 calc R U P A 2
C4A C 0.1530(8) -0.0889(7) -0.0121(3) 0.073(2) Uani 0.347(3) 1 d D U P A 2
H4A H 0.113834 -0.158027 -0.026526 0.088 Uiso 0.347(3) 1 calc R U P A 2
C5A C 0.2437(7) -0.0547(8) -0.0351(3) 0.075(2) Uani 0.347(3) 1 d D U P A 2
H5A H 0.269755 -0.101678 -0.064638 0.090 Uiso 0.347(3) 1 calc R U P A 2
C6A C 0.2986(11) 0.0465(11) -0.0167(6) 0.060(3) Uani 0.347(3) 1 d D U P A 2
H6A H 0.359633 0.070191 -0.034780 0.072 Uiso 0.347(3) 1 calc R U P A 2
C7A C 0.2634(6) 0.1148(8) 0.0295(3) 0.063(2) Uani 0.347(3) 1 d D U P A 2
H7A H 0.303303 0.183652 0.043650 0.076 Uiso 0.347(3) 1 calc R U P A 2
O1C O 0.6674(2) -0.27731(18) 0.20291(10) 0.0406(7) Uani 0.660(5) 1 d D U P B 1
C1C C 0.6581(3) -0.3644(2) 0.22617(15) 0.0385(7) Uani 0.660(5) 1 d D U P B 1
H1C1 H 0.585278 -0.386823 0.235952 0.046 Uiso 0.660(5) 1 calc R U P B 1
H1C2 H 0.703998 -0.346427 0.261745 0.046 Uiso 0.660(5) 1 calc R U P B 1
C2C C 0.6885(8) -0.4496(5) 0.1828(2) 0.110(3) Uani 0.660(5) 1 d D U P B 1
H2C1 H 0.760158 -0.455442 0.192399 0.132 Uiso 0.660(5) 1 calc R U P B 1
H2C2 H 0.640134 -0.516800 0.181306 0.132 Uiso 0.660(5) 1 calc R U P B 1
C3C C 0.6832(6) -0.4223(3) 0.12852(19) 0.0834(19) Uani 0.660(5) 1 d D U P B 1
H3C1 H 0.623790 -0.469404 0.103330 0.100 Uiso 0.660(5) 1 calc R U P B 1
H3C2 H 0.748255 -0.427661 0.108613 0.100 Uiso 0.660(5) 1 calc R U P B 1
C4C C 0.6688(3) -0.3107(3) 0.14237(14) 0.0426(8) Uani 0.660(5) 1 d D U P B 1
H4C1 H 0.726821 -0.265661 0.128272 0.051 Uiso 0.660(5) 1 calc R U P B 1
H4C2 H 0.602438 -0.307348 0.123714 0.051 Uiso 0.660(5) 1 calc R U P B 1
C0D C 0.5747(19) -0.340(2) 0.0201(14) 0.113(7) Uani 0.170(2) 1 d . U P B 2
H0D1 H 0.557518 -0.284178 0.004450 0.169 Uiso 0.170(2) 1 calc R U P B 2
H0D2 H 0.635627 -0.361109 0.001791 0.169 Uiso 0.170(2) 1 calc R U P B 2
H0D3 H 0.515287 -0.399119 0.012349 0.169 Uiso 0.170(2) 1 calc R U P B 2
C1D C 0.5992(13) -0.2993(12) 0.0848(8) 0.138(6) Uani 0.340(5) 1 d D U P B 2
H1D1 H 0.658285 -0.238173 0.092332 0.166 Uiso 0.340(5) 1 calc R U P B 2
H1D2 H 0.537968 -0.276176 0.102888 0.166 Uiso 0.340(5) 1 calc R U P B 2
C2D C 0.6268(12) -0.3811(10) 0.1124(5) 0.101(4) Uani 0.340(5) 1 d D U P B 2
H2D1 H 0.569784 -0.444067 0.102888 0.121 Uiso 0.340(5) 1 calc R U P B 2
H2D2 H 0.690966 -0.400833 0.096325 0.121 Uiso 0.340(5) 1 calc R U P B 2
C3D C 0.6438(10) -0.3419(8) 0.1767(5) 0.096(3) Uani 0.340(5) 1 d D U P B 2
H3D1 H 0.696269 -0.275365 0.186210 0.115 Uiso 0.340(5) 1 calc R U P B 2
H3D2 H 0.577776 -0.328363 0.193111 0.115 Uiso 0.340(5) 1 calc R U P B 2
C4D C 0.6798(15) -0.4170(11) 0.2027(5) 0.116(4) Uani 0.340(5) 1 d D U P B 2
H4D1 H 0.743551 -0.379581 0.227400 0.139 Uiso 0.340(5) 1 calc R U P B 2
H4D2 H 0.625933 -0.439331 0.228330 0.139 Uiso 0.340(5) 1 calc R U P B 2
C5D C 0.702(2) -0.508(2) 0.1664(15) 0.153(13) Uani 0.170(2) 1 d D U P B 2
H5D1 H 0.725137 -0.549802 0.189981 0.229 Uiso 0.170(2) 1 calc R U P B 2
H5D2 H 0.639444 -0.548140 0.142555 0.229 Uiso 0.170(2) 1 calc R U P B 2
H5D3 H 0.757697 -0.488068 0.141620 0.229 Uiso 0.170(2) 1 calc R U P B 2
O1B O 0.2622(4) 0.4862(3) 0.02550(16) 0.0772(13) Uani 0.627(6) 1 d D U P C 1
C1B C 0.2016(5) 0.5601(4) 0.0214(2) 0.0681(15) Uani 0.627(6) 1 d D U P C 1
H1B1 H 0.128130 0.534686 0.029004 0.082 Uiso 0.627(6) 1 calc R U P C 1
H1B2 H 0.203722 0.573285 -0.017472 0.082 Uiso 0.627(6) 1 calc R U P C 1
C2B C 0.2509(7) 0.6584(5) 0.0667(3) 0.0677(19) Uani 0.627(6) 1 d D U P C 1
H2B1 H 0.248842 0.721199 0.053005 0.081 Uiso 0.627(6) 1 calc R U P C 1
H2B2 H 0.214611 0.662312 0.102919 0.081 Uiso 0.627(6) 1 calc R U P C 1
C3B C 0.3617(5) 0.6480(3) 0.07536(18) 0.0589(13) Uani 0.627(6) 1 d D U P C 1
H3B1 H 0.378419 0.650414 0.116060 0.071 Uiso 0.627(6) 1 calc R U P C 1
H3B2 H 0.411513 0.704361 0.064142 0.071 Uiso 0.627(6) 1 calc R U P C 1
C4B C 0.3659(5) 0.5428(3) 0.03653(18) 0.0670(14) Uani 0.627(6) 1 d D U P C 1
H4B1 H 0.397410 0.551112 0.000171 0.080 Uiso 0.627(6) 1 calc R U P C 1
H4B2 H 0.408000 0.506554 0.055796 0.080 Uiso 0.627(6) 1 calc R U P C 1
O1E O 0.1914(12) 0.6849(11) 0.0716(5) 0.176(5) Uani 0.373(6) 1 d D U P C 2
C1E C 0.1155(12) 0.6061(16) 0.0363(10) 0.206(8) Uani 0.373(6) 1 d D U P C 2
H1E1 H 0.072333 0.636160 0.013628 0.248 Uiso 0.373(6) 1 calc R U P C 2
H1E2 H 0.069325 0.567445 0.059833 0.248 Uiso 0.373(6) 1 calc R U P C 2
C2E C 0.1700(14) 0.5377(12) -0.0015(8) 0.164(7) Uani 0.373(6) 1 d D U P C 2
H2E1 H 0.179671 0.557600 -0.038497 0.197 Uiso 0.373(6) 1 calc R U P C 2
H2E2 H 0.129932 0.464882 -0.009471 0.197 Uiso 0.373(6) 1 calc R U P C 2
C3E C 0.2727(12) 0.5482(11) 0.0284(5) 0.107(4) Uani 0.373(6) 1 d D U P C 2
H3E1 H 0.273016 0.488037 0.044837 0.128 Uiso 0.373(6) 1 calc R U P C 2
H3E2 H 0.329304 0.553381 0.001599 0.128 Uiso 0.373(6) 1 calc R U P C 2
C4E C 0.2853(11) 0.6454(9) 0.0744(6) 0.087(4) Uani 0.373(6) 1 d D U P C 2
H4E1 H 0.295042 0.631287 0.112481 0.104 Uiso 0.373(6) 1 calc R U P C 2
H4E2 H 0.346944 0.697003 0.068603 0.104 Uiso 0.373(6) 1 calc R U P C 2
C11 C -0.0846(5) -0.1009(5) 0.2021(2) 0.0204(9) Uani 0.653(3) 1 d D U P A 1
C12 C -0.0538(4) -0.1949(4) 0.19577(19) 0.0245(9) Uani 0.653(3) 1 d D U P A 1
C13 C -0.0366(3) -0.2476(4) 0.14052(18) 0.0349(8) Uani 0.653(3) 1 d D U P A 1
H13 H -0.015046 -0.311788 0.135033 0.042 Uiso 0.653(3) 1 calc R U P A 1
C14 C -0.0500(3) -0.2086(3) 0.09337(16) 0.0373(8) Uani 0.653(3) 1 d D U P A 1
C15 C -0.0831(3) -0.1157(3) 0.10119(17) 0.0313(8) Uani 0.653(3) 1 d D U P A 1
H15 H -0.093691 -0.089688 0.068710 0.038 Uiso 0.653(3) 1 calc R U P A 1
C16 C -0.1012(4) -0.0599(4) 0.15575(18) 0.0223(8) Uani 0.653(3) 1 d D U P A 1
C17 C -0.0368(8) -0.2365(8) 0.2473(2) 0.0333(13) Uani 0.653(3) 1 d D U P A 1
H17A H 0.023090 -0.190620 0.271654 0.050 Uiso 0.653(3) 1 calc R U P A 1
H17B H -0.023218 -0.306567 0.234195 0.050 Uiso 0.653(3) 1 calc R U P A 1
H17C H -0.099193 -0.239469 0.269412 0.050 Uiso 0.653(3) 1 calc R U P A 1
C18 C -0.0295(4) -0.2669(4) 0.03343(19) 0.0601(12) Uani 0.653(3) 1 d D U P A 1
H18A H 0.030081 -0.299012 0.035802 0.090 Uiso 0.653(3) 1 calc R U P A 1
H18B H -0.014137 -0.218087 0.008883 0.090 Uiso 0.653(3) 1 calc R U P A 1
H18C H -0.091344 -0.320980 0.016961 0.090 Uiso 0.653(3) 1 calc R U P A 1
C19 C -0.1343(6) 0.0417(5) 0.1642(2) 0.0264(9) Uani 0.653(3) 1 d D U P A 1
H19A H -0.202203 0.036259 0.181212 0.040 Uiso 0.653(3) 1 calc R U P A 1
H19B H -0.139939 0.058505 0.126972 0.040 Uiso 0.653(3) 1 calc R U P A 1
H19C H -0.082570 0.096699 0.190011 0.040 Uiso 0.653(3) 1 calc R U P A 1
N1 N -0.0994(5) -0.0441(5) 0.2596(2) 0.0163(7) Uani 0.653(3) 1 d D U P A 1
N2 N -0.0748(5) 0.0657(5) 0.3413(3) 0.0197(9) Uani 0.653(3) 1 d D U P A 1
C9 C -0.1758(5) 0.0086(5) 0.3385(2) 0.0220(9) Uani 0.653(3) 1 d D U P A 1
H9 H -0.224380 0.016409 0.367493 0.026 Uiso 0.653(3) 1 calc R U P A 1
C10 C -0.1917(4) -0.0601(4) 0.28704(19) 0.0202(8) Uani 0.653(3) 1 d D U P A 1
H10 H -0.253954 -0.110028 0.272199 0.024 Uiso 0.653(3) 1 calc R U P A 1
C20 C -0.0257(6) 0.1484(4) 0.3900(3) 0.0165(9) Uani 0.653(3) 1 d D U P A 1
C21 C 0.0338(6) 0.1244(4) 0.4314(2) 0.0186(9) Uani 0.653(3) 1 d D U P A 1
C22 C 0.0748(8) 0.2042(4) 0.4795(3) 0.0219(10) Uani 0.653(3) 1 d D U P A 1
H22 H 0.114037 0.189660 0.508838 0.026 Uiso 0.653(3) 1 calc R U P A 1
C23 C 0.0600(7) 0.3051(5) 0.4858(3) 0.0252(11) Uani 0.653(3) 1 d D U P A 1
C24 C 0.0001(7) 0.3255(5) 0.4433(3) 0.0236(11) Uani 0.653(3) 1 d D U P A 1
H24 H -0.010539 0.394026 0.447328 0.028 Uiso 0.653(3) 1 calc R U P A 1
C25 C -0.0444(7) 0.2478(5) 0.3951(3) 0.0201(11) Uani 0.653(3) 1 d D U P A 1
C26 C 0.0492(8) 0.0157(4) 0.4260(3) 0.0231(10) Uani 0.653(3) 1 d D U P A 1
H26A H -0.018507 -0.033368 0.418156 0.035 Uiso 0.653(3) 1 calc R U P A 1
H26B H 0.082272 0.011948 0.462033 0.035 Uiso 0.653(3) 1 calc R U P A 1
H26C H 0.094007 -0.002270 0.394383 0.035 Uiso 0.653(3) 1 calc R U P A 1
C27 C 0.1047(6) 0.3907(5) 0.5391(3) 0.0305(11) Uani 0.653(3) 1 d D U P A 1
H27A H 0.145926 0.450561 0.527390 0.046 Uiso 0.653(3) 1 calc R U P A 1
H27B H 0.149445 0.364817 0.562510 0.046 Uiso 0.653(3) 1 calc R U P A 1
H27C H 0.047660 0.412030 0.561615 0.046 Uiso 0.653(3) 1 calc R U P A 1
C28 C -0.1102(8) 0.2705(7) 0.3500(4) 0.0259(14) Uani 0.653(3) 1 d D U P A 1
H28A H -0.113269 0.344234 0.360695 0.039 Uiso 0.653(3) 1 calc R U P A 1
H28B H -0.180894 0.227600 0.347290 0.039 Uiso 0.653(3) 1 calc R U P A 1
H28C H -0.079453 0.254500 0.312743 0.039 Uiso 0.653(3) 1 calc R U P A 1
C11A C -0.1016(10) -0.0925(9) 0.2147(4) 0.0227(17) Uani 0.347(3) 1 d D U P A 2
C12A C -0.0760(9) -0.1891(9) 0.2074(5) 0.039(2) Uani 0.347(3) 1 d D U P A 2
C13A C -0.0723(8) -0.2450(8) 0.1500(4) 0.055(2) Uani 0.347(3) 1 d D U P A 2
H13A H -0.054209 -0.311010 0.143003 0.066 Uiso 0.347(3) 1 calc R U P A 2
C14A C -0.0942(8) -0.2073(7) 0.1029(4) 0.060(2) Uani 0.347(3) 1 d D U P A 2
C15A C -0.1177(7) -0.1099(7) 0.1137(4) 0.049(2) Uani 0.347(3) 1 d D U P A 2
H15A H -0.131019 -0.082465 0.082193 0.058 Uiso 0.347(3) 1 calc R U P A 2
C16A C -0.1224(8) -0.0513(8) 0.1693(4) 0.0338(19) Uani 0.347(3) 1 d D U P A 2
C17A C -0.0513(16) -0.2251(16) 0.2594(6) 0.049(3) Uani 0.347(3) 1 d D U P A 2
H17D H 0.005142 -0.173092 0.283509 0.074 Uiso 0.347(3) 1 calc R U P A 2
H17E H -0.029559 -0.291493 0.247116 0.074 Uiso 0.347(3) 1 calc R U P A 2
H17F H -0.113488 -0.234281 0.281453 0.074 Uiso 0.347(3) 1 calc R U P A 2
C18A C -0.0915(11) -0.2679(9) 0.0412(4) 0.095(4) Uani 0.347(3) 1 d D U P A 2
H18D H -0.044759 -0.316075 0.039461 0.143 Uiso 0.347(3) 1 calc R U P A 2
H18E H -0.066139 -0.219498 0.017414 0.143 Uiso 0.347(3) 1 calc R U P A 2
H18F H -0.161894 -0.307325 0.026647 0.143 Uiso 0.347(3) 1 calc R U P A 2
C19A C -0.1490(11) 0.0548(10) 0.1792(5) 0.035(2) Uani 0.347(3) 1 d D U P A 2
H19D H -0.176428 0.072949 0.217328 0.053 Uiso 0.347(3) 1 calc R U P A 2
H19E H -0.201741 0.053216 0.149654 0.053 Uiso 0.347(3) 1 calc R U P A 2
H19F H -0.086093 0.106878 0.177101 0.053 Uiso 0.347(3) 1 calc R U P A 2
N1A N -0.1067(10) -0.0296(10) 0.2730(4) 0.0238(17) Uani 0.347(3) 1 d D U P A 2
N2A N -0.0660(8) 0.0855(9) 0.3531(4) 0.0156(14) Uani 0.347(3) 1 d D U P A 2
C9A C -0.1693(9) 0.0341(10) 0.3539(5) 0.0248(18) Uani 0.347(3) 1 d D U P A 2
H9A H -0.214343 0.048147 0.384222 0.030 Uiso 0.347(3) 1 calc R U P A 2
C10A C -0.1933(8) -0.0377(8) 0.3048(4) 0.0256(18) Uani 0.347(3) 1 d D U P A 2
H10A H -0.258090 -0.085800 0.293520 0.031 Uiso 0.347(3) 1 calc R U P A 2
C20A C -0.0159(13) 0.1693(9) 0.4012(5) 0.0214(18) Uani 0.347(3) 1 d D U P A 2
C21A C 0.0423(13) 0.1463(9) 0.4439(5) 0.0195(19) Uani 0.347(3) 1 d D U P A 2
C22A C 0.0879(16) 0.2280(9) 0.4890(7) 0.026(2) Uani 0.347(3) 1 d D U P A 2
H22A H 0.130160 0.214707 0.517492 0.031 Uiso 0.347(3) 1 calc R U P A 2
C23A C 0.0751(12) 0.3286(9) 0.4948(6) 0.024(2) Uani 0.347(3) 1 d D U P A 2
C24A C 0.0178(13) 0.3481(10) 0.4508(6) 0.024(2) Uani 0.347(3) 1 d D U P A 2
H24A H 0.010751 0.417207 0.453150 0.028 Uiso 0.347(3) 1 calc R U P A 2
C25A C -0.0287(13) 0.2700(9) 0.4041(6) 0.0189(19) Uani 0.347(3) 1 d D U P A 2
C26A C 0.0605(16) 0.0386(9) 0.4372(6) 0.028(2) Uani 0.347(3) 1 d D U P A 2
H26D H -0.004897 -0.012436 0.423910 0.042 Uiso 0.347(3) 1 calc R U P A 2
H26E H 0.085547 0.031528 0.474352 0.042 Uiso 0.347(3) 1 calc R U P A 2
H26F H 0.112852 0.026354 0.408985 0.042 Uiso 0.347(3) 1 calc R U P A 2
C27A C 0.1256(13) 0.4159(11) 0.5450(6) 0.038(3) Uani 0.347(3) 1 d D U P A 2
H27D H 0.139634 0.481516 0.533177 0.057 Uiso 0.347(3) 1 calc R U P A 2
H27E H 0.191262 0.402407 0.557759 0.057 Uiso 0.347(3) 1 calc R U P A 2
H27F H 0.078780 0.420754 0.576600 0.057 Uiso 0.347(3) 1 calc R U P A 2
C28A C -0.0941(15) 0.2908(13) 0.3581(8) 0.026(2) Uani 0.347(3) 1 d D U P A 2
H28D H -0.108864 0.360350 0.371310 0.039 Uiso 0.347(3) 1 calc R U P A 2
H28E H -0.159894 0.238685 0.350051 0.039 Uiso 0.347(3) 1 calc R U P A 2
H28F H -0.056236 0.286996 0.322884 0.039 Uiso 0.347(3) 1 calc R U P A 2
C32 C 0.2215(8) 0.4948(18) 0.2594(4) 0.0188(16) Uani 0.56(3) 1 d D U P D 1
C33 C 0.1214(8) 0.4976(12) 0.2763(3) 0.0208(14) Uani 0.56(3) 1 d D U P D 1
C34 C 0.0420(8) 0.4803(15) 0.2329(3) 0.0237(13) Uani 0.56(3) 1 d D U P D 1
H34 H -0.027330 0.482366 0.243295 0.028 Uiso 0.56(3) 1 calc R U P D 1
C35 C 0.0637(7) 0.4603(12) 0.1751(3) 0.0248(13) Uani 0.56(3) 1 d D U P D 1
C36 C 0.1656(6) 0.4637(11) 0.1600(4) 0.0223(12) Uani 0.56(3) 1 d D U P D 1
H36 H 0.180751 0.454331 0.120670 0.027 Uiso 0.56(3) 1 calc R U P D 1
C37 C 0.2466(6) 0.4808(12) 0.2018(3) 0.0197(13) Uani 0.56(3) 1 d D U P D 1
C38 C 0.0957(8) 0.5109(8) 0.3381(3) 0.0250(14) Uani 0.56(3) 1 d D U P D 1
H38A H 0.103752 0.449395 0.350825 0.038 Uiso 0.56(3) 1 calc R U P D 1
H38B H 0.023627 0.519278 0.341934 0.038 Uiso 0.56(3) 1 calc R U P D 1
H38C H 0.143079 0.572717 0.361811 0.038 Uiso 0.56(3) 1 calc R U P D 1
C39 C -0.0253(6) 0.4390(7) 0.1297(3) 0.0377(16) Uani 0.56(3) 1 d D U P D 1
H39A H 0.000797 0.465975 0.096892 0.057 Uiso 0.56(3) 1 calc R U P D 1
H39B H -0.080470 0.473589 0.146206 0.057 Uiso 0.56(3) 1 calc R U P D 1
H39C H -0.053302 0.363909 0.116624 0.057 Uiso 0.56(3) 1 calc R U P D 1
C40 C 0.3564(6) 0.4830(9) 0.1857(5) 0.0250(14) Uani 0.56(3) 1 d D U P D 1
H40A H 0.357196 0.456783 0.143893 0.038 Uiso 0.56(3) 1 calc R U P D 1
H40B H 0.386718 0.439162 0.205095 0.038 Uiso 0.56(3) 1 calc R U P D 1
H40C H 0.397247 0.554690 0.197383 0.038 Uiso 0.56(3) 1 calc R U P D 1
C32A C 0.2139(12) 0.496(2) 0.2634(6) 0.028(3) Uani 0.44(3) 1 d D U P D 2
C33A C 0.1155(10) 0.4982(16) 0.2838(6) 0.034(2) Uani 0.44(3) 1 d D U P D 2
C34A C 0.0343(12) 0.483(2) 0.2421(7) 0.043(3) Uani 0.44(3) 1 d D U P D 2
H34A H -0.033975 0.485828 0.254197 0.052 Uiso 0.44(3) 1 calc R U P D 2
C35A C 0.0503(12) 0.4650(17) 0.1846(7) 0.048(3) Uani 0.44(3) 1 d D U P D 2
C36A C 0.1482(13) 0.4607(17) 0.1665(7) 0.045(3) Uani 0.44(3) 1 d D U P D 2
H36A H 0.158146 0.445586 0.126455 0.055 Uiso 0.44(3) 1 calc R U P D 2
C37A C 0.2338(12) 0.4779(16) 0.2052(6) 0.036(3) Uani 0.44(3) 1 d D U P D 2
C38A C 0.1010(13) 0.5109(13) 0.3460(6) 0.051(4) Uani 0.44(3) 1 d D U P D 2
H38D H 0.089437 0.442813 0.354911 0.077 Uiso 0.44(3) 1 calc R U P D 2
H38E H 0.040499 0.541892 0.356214 0.077 Uiso 0.44(3) 1 calc R U P D 2
H38F H 0.163452 0.556553 0.368202 0.077 Uiso 0.44(3) 1 calc R U P D 2
C39A C -0.0409(15) 0.4365(14) 0.1389(9) 0.105(6) Uani 0.44(3) 1 d D U P D 2
H39D H -0.103434 0.399914 0.153348 0.158 Uiso 0.44(3) 1 calc R U P D 2
H39E H -0.023055 0.391379 0.103600 0.158 Uiso 0.44(3) 1 calc R U P D 2
H39F H -0.054363 0.500103 0.130630 0.158 Uiso 0.44(3) 1 calc R U P D 2
C40A C 0.3396(13) 0.4770(15) 0.1842(7) 0.053(3) Uani 0.44(3) 1 d D U P D 2
H40D H 0.390008 0.535899 0.208221 0.079 Uiso 0.44(3) 1 calc R U P D 2
H40E H 0.339823 0.482721 0.144211 0.079 Uiso 0.44(3) 1 calc R U P D 2
H40F H 0.358692 0.411820 0.186141 0.079 Uiso 0.44(3) 1 calc R U P D 2

loop_
_atom_site_aniso_label
_atom_site_aniso_U_11
_atom_site_aniso_U_22
_atom_site_aniso_U_33
_atom_site_aniso_U_23
_atom_site_aniso_U_13
_atom_site_aniso_U_12
Fe1 0.02364(11) 0.02291(11) 0.01775(10) 0.00921(8) 0.00173(8) 0.00905(8)
Fe2 0.01535(9) 0.01855(10) 0.02038(10) 0.00865(8) 0.00137(7) 0.00370(7)
Fe3 0.01753(10) 0.01580(9) 0.02154(10) 0.00791(8) 0.00144(7) 0.00426(7)
Fe4 0.01864(10) 0.01932(10) 0.02080(10) 0.00918(8) 0.00260(8) 0.00834(8)
S1 0.02461(18) 0.01980(17) 0.02425(17) 0.00355(13) -0.00179(14) 0.00686(14)
S2 0.01841(16) 0.01887(16) 0.02399(17) 0.00931(13) 0.00141(13) 0.00691(13)
S3 0.02351(18) 0.02445(18) 0.02748(18) 0.01464(15) 0.00929(14) 0.00871(14)
S4 0.01971(16) 0.02255(17) 0.01817(15) 0.00963(13) 0.00103(12) 0.00581(13)
S5 0.02452(19) 0.0300(2) 0.02503(18) 0.01492(15) -0.00274(14) 0.00216(15)
F1 0.0559(8) 0.0457(7) 0.0272(5) 0.0167(5) 0.0077(5) 0.0165(6)
F2 0.0688(9) 0.0331(6) 0.0426(7) 0.0198(5) 0.0207(6) 0.0173(6)
F3 0.0390(7) 0.0691(9) 0.0622(8) 0.0430(7) 0.0220(6) 0.0263(6)
O1 0.0332(7) 0.0293(6) 0.0362(7) 0.0170(5) -0.0049(5) 0.0001(5)
O2 0.0365(7) 0.0498(8) 0.0336(7) 0.0236(6) -0.0097(6) 0.0025(6)
O3 0.0255(6) 0.0384(7) 0.0309(6) 0.0165(5) 0.0023(5) 0.0048(5)
N3 0.0240(6) 0.0178(6) 0.0265(6) 0.0100(5) -0.0017(5) 0.0045(5)
N4 0.0214(6) 0.0184(6) 0.0239(6) 0.0089(5) -0.0016(5) 0.0030(5)
N5 0.0217(6) 0.0219(6) 0.0236(6) 0.0123(5) 0.0032(5) 0.0094(5)
N6 0.0192(6) 0.0223(6) 0.0237(6) 0.0118(5) 0.0037(5) 0.0085(5)
C8 0.0179(7) 0.0279(8) 0.0301(8) 0.0182(6) 0.0001(6) 0.0040(6)
C29 0.0195(7) 0.0187(6) 0.0220(7) 0.0091(5) 0.0005(5) 0.0046(5)
C30 0.0299(8) 0.0171(7) 0.0362(9) 0.0088(6) -0.0039(7) 0.0027(6)
C31 0.0298(8) 0.0178(7) 0.0343(8) 0.0081(6) -0.0052(7) 0.0013(6)
C41 0.0208(7) 0.0186(6) 0.0222(7) 0.0080(5) -0.0022(5) 0.0035(5)
C42 0.0239(7) 0.0225(7) 0.0237(7) 0.0079(6) 0.0016(6) 0.0036(6)
C43 0.0216(7) 0.0284(8) 0.0298(8) 0.0088(6) 0.0010(6) 0.0073(6)
C44 0.0278(8) 0.0266(8) 0.0280(8) 0.0099(6) -0.0053(6) 0.0063(6)
C45 0.0278(8) 0.0259(8) 0.0237(7) 0.0108(6) -0.0024(6) 0.0025(6)
C46 0.0218(7) 0.0226(7) 0.0233(7) 0.0079(6) -0.0006(5) 0.0022(6)
C47 0.0317(9) 0.0345(9) 0.0299(8) 0.0150(7) 0.0079(7) 0.0084(7)
C48 0.0354(10) 0.0440(11) 0.0417(10) 0.0197(9) -0.0064(8) 0.0139(8)
C49 0.0248(8) 0.0336(9) 0.0293(8) 0.0121(7) 0.0044(6) 0.0064(7)
C50 0.0193(6) 0.0195(6) 0.0202(6) 0.0101(5) 0.0015(5) 0.0063(5)
C51 0.0230(7) 0.0288(8) 0.0324(8) 0.0146(7) 0.0050(6) 0.0139(6)
C52 0.0248(7) 0.0268(8) 0.0322(8) 0.0150(6) 0.0038(6) 0.0137(6)
C53 0.0197(7) 0.0232(7) 0.0226(7) 0.0115(6) 0.0060(5) 0.0084(5)
C54 0.0277(8) 0.0255(7) 0.0225(7) 0.0093(6) 0.0052(6) 0.0091(6)
C55 0.0506(11) 0.0321(9) 0.0227(8) 0.0129(7) 0.0052(7) 0.0099(8)
C56 0.0643(14) 0.0325(10) 0.0320(9) 0.0186(8) 0.0105(9) 0.0037(9)
C57 0.0423(11) 0.0294(9) 0.0372(10) 0.0143(8) 0.0066(8) -0.0030(8)
C58 0.0237(7) 0.0284(8) 0.0303(8) 0.0118(6) 0.0032(6) 0.0049(6)
C59 0.0348(9) 0.0314(9) 0.0250(8) 0.0067(7) -0.0003(7) 0.0042(7)
C60 0.139(3) 0.0486(15) 0.0448(14) 0.0312(12) 0.0068(17) -0.0153(17)
C61 0.0336(9) 0.0358(10) 0.0367(10) 0.0111(8) -0.0094(8) 0.0003(8)
C62 0.0227(7) 0.0215(7) 0.0224(7) 0.0126(5) 0.0030(5) 0.0090(5)
C63 0.0277(7) 0.0181(6) 0.0226(7) 0.0103(5) 0.0020(6) 0.0093(6)
C64 0.0260(7) 0.0197(7) 0.0279(7) 0.0131(6) 0.0023(6) 0.0067(6)
C65 0.0303(8) 0.0232(7) 0.0268(7) 0.0146(6) 0.0069(6) 0.0105(6)
C66 0.0362(9) 0.0265(8) 0.0199(7) 0.0106(6) 0.0023(6) 0.0084(7)
C67 0.0266(8) 0.0245(7) 0.0229(7) 0.0117(6) -0.0012(6) 0.0067(6)
C68 0.0378(9) 0.0204(7) 0.0241(7) 0.0071(6) 0.0014(6) 0.0047(6)
C69 0.0399(10) 0.0320(9) 0.0306(8) 0.0173(7) 0.0123(7) 0.0096(7)
C70 0.0327(9) 0.0367(9) 0.0302(9) 0.0137(7) -0.0072(7) -0.0008(7)
C71 0.0370(9) 0.0362(9) 0.0355(9) 0.0224(8) 0.0103(7) 0.0120(8)
C1 0.0411(11) 0.0467(11) 0.0217(8) 0.0144(8) 0.0003(7) 0.0188(9)
C2 0.0388(16) 0.0391(16) 0.0200(12) 0.0087(12) -0.0037(11) 0.0188(14)
C3 0.0440(17) 0.0498(18) 0.0249(13) 0.0142(12) 0.0013(11) 0.0147(14)
C4 0.0445(19) 0.090(3) 0.0324(16) 0.0275(17) 0.0048(13) 0.0216(19)
C5 0.058(2) 0.108(3) 0.0261(15) 0.0170(19) 0.0018(15) 0.049(2)
C6 0.076(5) 0.073(3) 0.035(2) -0.008(2) -0.023(2) 0.048(3)
C7 0.067(2) 0.0426(18) 0.0285(15) 0.0003(13) -0.0171(15) 0.0288(18)
C2A 0.051(3) 0.056(4) 0.023(2) 0.011(3) -0.009(2) 0.029(3)
C3A 0.088(5) 0.056(4) 0.030(3) 0.007(3) -0.008(3) 0.030(4)
C4A 0.109(6) 0.078(5) 0.042(4) 0.004(3) -0.015(4) 0.054(5)
C5A 0.094(5) 0.103(6) 0.039(4) 0.009(4) -0.021(3) 0.061(5)
C6A 0.047(6) 0.116(7) 0.027(4) 0.012(5) 0.001(5) 0.047(5)
C7A 0.052(4) 0.108(6) 0.028(3) 0.006(3) -0.003(3) 0.027(4)
O1C 0.0581(15) 0.0325(12) 0.0350(12) 0.0100(9) 0.0086(10) 0.0160(10)
C1C 0.0523(19) 0.0272(15) 0.0374(16) 0.0095(12) 0.0098(14) 0.0096(13)
C2C 0.252(8) 0.055(3) 0.046(3) 0.009(2) 0.039(4) 0.091(4)
C3C 0.158(6) 0.040(2) 0.047(2) 0.0026(17) 0.038(3) 0.018(3)
C4C 0.052(2) 0.0428(18) 0.0309(15) 0.0088(13) -0.0033(13) 0.0060(15)
C0D 0.069(13) 0.112(18) 0.187(15) 0.102(15) -0.009(15) 0.010(12)
C1D 0.105(10) 0.113(10) 0.204(13) 0.073(10) -0.013(10) 0.002(8)
C2D 0.116(9) 0.071(7) 0.112(7) 0.022(6) 0.010(7) 0.011(6)
C3D 0.100(7) 0.052(5) 0.109(7) -0.013(5) 0.042(6) -0.005(5)
C4D 0.184(12) 0.075(8) 0.065(7) 0.010(6) 0.016(8) -0.019(8)
C5D 0.081(16) 0.127(17) 0.21(3) -0.043(17) -0.049(18) 0.045(15)
O1B 0.135(3) 0.0318(16) 0.063(2) 0.0134(14) 0.040(2) 0.0106(18)
C1B 0.111(4) 0.038(2) 0.042(2) 0.0012(18) 0.021(3) -0.006(3)
C2B 0.123(5) 0.043(3) 0.039(3) 0.003(2) 0.011(3) 0.029(3)
C3B 0.102(4) 0.045(2) 0.0349(18) 0.0162(16) 0.011(2) 0.019(2)
C4B 0.124(4) 0.047(2) 0.037(2) 0.0167(17) 0.019(2) 0.024(3)
O1E 0.177(10) 0.192(10) 0.126(8) -0.034(7) -0.030(8) 0.056(8)
C1E 0.160(12) 0.179(14) 0.232(15) -0.030(12) -0.051(11) 0.028(10)
C2E 0.190(12) 0.086(9) 0.165(13) -0.028(8) -0.060(9) -0.012(9)
C3E 0.155(10) 0.072(7) 0.077(7) 0.011(5) 0.026(8) -0.005(8)
C4E 0.126(9) 0.057(6) 0.060(6) 0.020(4) 0.023(7) -0.028(6)
C11 0.017(2) 0.0245(15) 0.0194(18) 0.0056(14) 0.0017(14) 0.0030(12)
C12 0.021(2) 0.0228(15) 0.0302(18) 0.0084(14) -0.0016(14) 0.0048(13)
C13 0.033(2) 0.0288(16) 0.0397(18) -0.0007(13) 0.0002(14) 0.0100(16)
C14 0.0320(18) 0.0443(18) 0.0298(15) -0.0017(13) -0.0007(13) 0.0085(15)
C15 0.032(2) 0.0412(17) 0.0193(16) 0.0050(12) -0.0009(12) 0.0068(14)
C16 0.019(2) 0.0294(15) 0.0196(18) 0.0089(13) -0.0004(13) 0.0047(12)
C17 0.039(3) 0.029(3) 0.0386(19) 0.0146(19) -0.002(2) 0.0146(18)
C18 0.069(3) 0.067(3) 0.0386(19) -0.0105(18) 0.002(2) 0.029(3)
C19 0.028(3) 0.0336(17) 0.022(2) 0.0128(15) 0.0005(16) 0.0085(14)
N1 0.0136(13) 0.0187(17) 0.0183(19) 0.0090(14) 0.0010(13) 0.0022(11)
N2 0.0189(15) 0.024(2) 0.016(2) 0.0074(13) -0.0038(13) 0.0011(13)
C9 0.0178(15) 0.030(3) 0.020(3) 0.0110(17) 0.0026(17) 0.0027(16)
C10 0.0169(13) 0.025(2) 0.019(2) 0.0095(15) 0.0003(14) 0.0017(13)
C20 0.0167(19) 0.026(2) 0.010(2) 0.0066(15) 0.0023(15) 0.0079(18)
C21 0.0208(15) 0.028(2) 0.007(2) 0.0039(15) 0.0025(16) 0.0064(17)
C22 0.022(2) 0.032(2) 0.014(3) 0.0077(18) 0.0002(18) 0.009(2)
C23 0.024(2) 0.032(2) 0.016(2) -0.0005(16) 0.0012(15) 0.0052(18)
C24 0.020(3) 0.026(2) 0.026(2) 0.0061(18) 0.0013(15) 0.009(2)
C25 0.015(3) 0.027(2) 0.019(2) 0.0061(16) 0.0014(14) 0.005(2)
C26 0.028(2) 0.026(2) 0.019(3) 0.0106(18) -0.0028(18) 0.008(2)
C27 0.026(3) 0.034(2) 0.027(2) -0.0002(17) -0.0003(17) 0.006(2)
C28 0.023(3) 0.034(3) 0.027(3) 0.013(2) -0.0028(17) 0.012(3)
C11A 0.013(4) 0.027(3) 0.027(4) 0.009(3) 0.002(3) 0.000(2)
C12A 0.025(5) 0.031(3) 0.055(5) 0.001(3) 0.006(3) -0.001(3)
C13A 0.048(6) 0.033(3) 0.074(5) -0.006(3) 0.012(4) 0.007(4)
C14A 0.050(5) 0.063(4) 0.045(4) -0.013(3) -0.003(4) -0.008(4)
C15A 0.043(5) 0.067(4) 0.025(4) 0.002(3) -0.004(3) 0.000(4)
C16A 0.021(4) 0.049(4) 0.026(4) 0.006(3) 0.001(3) -0.001(3)
C17A 0.043(6) 0.027(5) 0.086(8) 0.020(6) 0.006(6) 0.017(4)
C18A 0.105(9) 0.081(7) 0.067(6) -0.031(5) 0.004(7) 0.005(7)
C19A 0.024(4) 0.052(5) 0.039(6) 0.028(5) 0.003(4) 0.009(3)
N1A 0.023(3) 0.027(3) 0.023(4) 0.007(3) 0.003(3) 0.009(2)
N2A 0.007(2) 0.027(4) 0.016(4) 0.014(3) 0.001(2) 0.002(2)
C9A 0.016(3) 0.031(5) 0.028(5) 0.013(3) 0.002(3) 0.001(3)
C10A 0.016(2) 0.031(5) 0.029(5) 0.011(4) 0.005(3) 0.000(3)
C20A 0.022(3) 0.032(4) 0.008(4) 0.002(3) 0.001(3) 0.003(3)
C21A 0.026(4) 0.034(5) 0.005(4) 0.005(3) 0.003(3) 0.019(4)
C22A 0.026(5) 0.043(5) 0.007(3) -0.001(3) -0.001(2) 0.012(5)
C23A 0.020(4) 0.041(5) 0.013(4) 0.005(3) 0.000(2) 0.016(4)
C24A 0.018(5) 0.032(5) 0.018(3) 0.002(3) 0.001(2) 0.005(4)
C25A 0.014(4) 0.028(4) 0.018(4) 0.012(3) -0.001(3) 0.005(4)
C26A 0.031(5) 0.037(5) 0.019(5) 0.011(4) 0.001(4) 0.008(5)
C27A 0.030(6) 0.054(7) 0.023(3) -0.005(4) -0.003(3) 0.010(5)
C28A 0.014(4) 0.038(6) 0.027(5) 0.009(4) -0.002(3) 0.005(4)
C32 0.021(2) 0.019(4) 0.020(2) 0.012(2) 0.0019(16) 0.006(2)
C33 0.032(3) 0.018(3) 0.0151(18) 0.0075(14) 0.0042(15) 0.006(2)
C34 0.024(2) 0.023(3) 0.028(2) 0.0090(17) 0.0003(16) 0.010(2)
C35 0.032(2) 0.023(3) 0.022(2) 0.0062(15) -0.0030(16) 0.009(2)
C36 0.031(2) 0.022(2) 0.019(2) 0.0114(17) 0.0015(15) 0.0096(17)
C37 0.025(2) 0.022(3) 0.016(2) 0.0116(17) 0.0020(14) 0.0060(17)
C38 0.032(3) 0.019(3) 0.026(2) 0.0103(16) 0.0027(18) 0.005(2)
C39 0.038(3) 0.036(3) 0.038(3) 0.006(2) -0.014(2) 0.011(2)
C40 0.021(2) 0.029(3) 0.031(3) 0.015(2) 0.0112(15) 0.0095(15)
C32A 0.033(4) 0.015(5) 0.038(4) 0.007(4) -0.006(3) 0.009(4)
C33A 0.022(3) 0.018(4) 0.066(6) 0.014(5) 0.004(4) 0.010(3)
C34A 0.034(4) 0.023(4) 0.074(6) 0.015(7) -0.001(4) 0.008(3)
C35A 0.049(5) 0.026(4) 0.073(6) 0.013(7) -0.018(4) 0.015(4)
C36A 0.073(6) 0.032(4) 0.035(5) 0.015(4) -0.006(4) 0.011(6)
C37A 0.052(5) 0.017(4) 0.045(4) 0.014(3) 0.002(3) 0.012(4)
C38A 0.053(7) 0.047(6) 0.064(6) 0.020(5) 0.033(5) 0.027(5)
C39A 0.116(10) 0.068(8) 0.133(11) 0.035(8) -0.078(9) 0.016(8)
C40A 0.078(7) 0.051(6) 0.041(5) 0.032(4) 0.011(5) 0.017(6)

loop_
_atom_type_symbol
_atom_type_description
_atom_type_scat_dispersion_real
_atom_type_scat_dispersion_imag
_atom_type_scat_source
C C 0.0033 0.0016 'International Tables Vol C Tables 4.2.6.8 and 6.1.1.4'
H H 0.0000 0.0000 'International Tables Vol C Tables 4.2.6.8 and 6.1.1.4'
N N 0.0061 0.0033 'International Tables Vol C Tables 4.2.6.8 and 6.1.1.4'
O O 0.0106 0.0060 'International Tables Vol C Tables 4.2.6.8 and 6.1.1.4'
F F 0.0171 0.0103 'International Tables Vol C Tables 4.2.6.8 and 6.1.1.4'
S S 0.1246 0.1234 'International Tables Vol C Tables 4.2.6.8 and 6.1.1.4'
Fe Fe 0.3463 0.8444 'International Tables Vol C Tables 4.2.6.8 and 6.1.1.4'

loop_
_geom_angle_atom_site_label_1
_geom_angle_atom_site_label_2
_geom_angle_atom_site_label_3
_geom_angle
_geom_angle_site_symmetry_1
_geom_angle_site_symmetry_3
_geom_angle_publ_flag
C1 Fe1 S3 121.63(7) . . ?
C1 Fe1 S1 113.84(7) . . ?
S3 Fe1 S1 103.919(16) . . ?
C1 Fe1 S2 106.03(6) . . ?
S3 Fe1 S2 104.559(17) . . ?
S1 Fe1 S2 105.494(16) . . ?
C1 Fe1 Fe4 153.00(6) . . ?
S3 Fe1 Fe4 54.308(12) . . ?
S1 Fe1 Fe4 52.415(12) . . ?
S2 Fe1 Fe4 100.456(13) . . ?
C1 Fe1 Fe3 143.47(7) . . ?
S3 Fe1 Fe3 54.817(12) . . ?
S1 Fe1 Fe3 101.169(13) . . ?
S2 Fe1 Fe3 52.125(11) . . ?
Fe4 Fe1 Fe3 60.298(8) . . ?
C1 Fe1 Fe2 136.19(7) . . ?
S3 Fe1 Fe2 101.868(13) . . ?
S1 Fe1 Fe2 54.114(12) . . ?
S2 Fe1 Fe2 53.307(11) . . ?
Fe4 Fe1 Fe2 59.425(8) . . ?
Fe3 Fe1 Fe2 59.439(8) . . ?
C8 Fe2 S4 124.57(5) . . ?
C8 Fe2 S2 104.51(4) . . ?
S4 Fe2 S2 104.276(16) . . ?
C8 Fe2 S1 111.85(5) . . ?
S4 Fe2 S1 104.869(16) . . ?
S2 Fe2 S1 105.003(16) . . ?
C8 Fe2 Fe4 152.97(5) . . ?
S4 Fe2 Fe4 54.742(12) . . ?
S2 Fe2 Fe4 101.239(13) . . ?
S1 Fe2 Fe4 52.459(12) . . ?
C8 Fe2 Fe3 144.63(5) . . ?
S4 Fe2 Fe3 54.370(11) . . ?
S2 Fe2 Fe3 52.475(11) . . ?
S1 Fe2 Fe3 100.979(13) . . ?
Fe4 Fe2 Fe3 60.713(8) . . ?
C8 Fe2 Fe1 132.73(5) . . ?
S4 Fe2 Fe1 102.415(13) . . ?
S2 Fe2 Fe1 53.696(11) . . ?
S1 Fe2 Fe1 53.215(12) . . ?
Fe4 Fe2 Fe1 60.016(8) . . ?
Fe3 Fe2 Fe1 60.070(8) . . ?
C29 Fe3 S2 111.62(4) . . ?
C29 Fe3 S4 123.95(4) . . ?
S2 Fe3 S4 104.547(16) . . ?
C29 Fe3 S3 105.45(4) . . ?
S2 Fe3 S3 104.137(17) . . ?
S4 Fe3 S3 105.392(16) . . ?
C29 Fe3 Fe2 153.00(4) . . ?
S2 Fe3 Fe2 54.252(11) . . ?
S4 Fe3 Fe2 52.878(11) . . ?
S3 Fe3 Fe2 100.699(14) . . ?
C29 Fe3 Fe1 134.20(4) . . ?
S2 Fe3 Fe1 54.276(12) . . ?
S4 Fe3 Fe1 101.587(13) . . ?
S3 Fe3 Fe1 52.225(13) . . ?
Fe2 Fe3 Fe1 60.491(8) . . ?
C29 Fe3 Fe4 144.71(4) . . ?
S2 Fe3 Fe4 101.724(13) . . ?
S4 Fe3 Fe4 53.918(11) . . ?
S3 Fe3 Fe4 53.497(11) . . ?
Fe2 Fe3 Fe4 59.604(8) . . ?
Fe1 Fe3 Fe4 59.791(8) . . ?
C50 Fe4 S1 111.07(4) . . ?
C50 Fe4 S3 113.76(4) . . ?
S1 Fe4 S3 103.652(17) . . ?
C50 Fe4 S4 116.17(4) . . ?
S1 Fe4 S4 105.439(16) . . ?
S3 Fe4 S4 105.669(16) . . ?
C50 Fe4 Fe2 144.80(4) . . ?
S1 Fe4 Fe2 54.983(12) . . ?
S3 Fe4 Fe2 101.321(13) . . ?
S4 Fe4 Fe2 52.812(11) . . ?
C50 Fe4 Fe1 142.47(4) . . ?
S1 Fe4 Fe1 54.009(12) . . ?
S3 Fe4 Fe1 52.434(12) . . ?
S4 Fe4 Fe1 101.349(13) . . ?
Fe2 Fe4 Fe1 60.559(8) . . ?
C50 Fe4 Fe3 146.78(4) . . ?
S1 Fe4 Fe3 102.108(13) . . ?
S3 Fe4 Fe3 54.212(12) . . ?
S4 Fe4 Fe3 53.490(11) . . ?
Fe2 Fe4 Fe3 59.683(8) . . ?
Fe1 Fe4 Fe3 59.911(8) . . ?
Fe4 S1 Fe1 73.576(14) . . ?
Fe4 S1 Fe2 72.558(14) . . ?
Fe1 S1 Fe2 72.671(14) . . ?
Fe3 S2 Fe2 73.273(13) . . ?
Fe3 S2 Fe1 73.599(14) . . ?
Fe2 S2 Fe1 72.997(13) . . ?
Fe1 S3 Fe4 73.258(14) . . ?
Fe1 S3 Fe3 72.958(14) . . ?
Fe4 S3 Fe3 72.291(13) . . ?
Fe2 S4 Fe3 72.753(13) . . ?
Fe2 S4 Fe4 72.446(13) . . ?
Fe3 S4 Fe4 72.591(13) . . ?
O3 S5 O2 115.51(8) . . ?
O3 S5 O1 115.01(8) . . ?
O2 S5 O1 115.46(8) . . ?
O3 S5 C71 103.72(9) . . ?
O2 S5 C71 102.13(9) . . ?
O1 S5 C71 102.19(8) . . ?
C29 N3 C30 111.19(13) . . ?
C29 N3 C32 124.1(9) . . ?
C30 N3 C32 124.6(9) . . ?
C29 N3 C32A 124.5(12) . . ?
C30 N3 C32A 124.2(12) . . ?
C29 N4 C31 111.54(13) . . ?
C29 N4 C41 125.27(13) . . ?
C31 N4 C41 123.16(13) . . ?
C50 N5 C52 111.73(13) . . ?
C50 N5 C62 124.84(13) . . ?
C52 N5 C62 123.42(12) . . ?
C50 N6 C51 111.48(13) . . ?
C50 N6 C53 124.25(12) . . ?
C51 N6 C53 124.23(13) . . ?
N2 C8 N1 104.4(3) . . ?
N1A C8 N2A 100.5(6) . . ?
N1A C8 Fe2 138.9(4) . . ?
N2 C8 Fe2 130.6(3) . . ?
N1 C8 Fe2 124.9(2) . . ?
N2A C8 Fe2 120.4(4) . . ?
N4 C29 N3 104.04(13) . . ?
N4 C29 Fe3 129.23(11) . . ?
N3 C29 Fe3 126.63(11) . . ?
C31 C30 N3 106.63(14) . . ?
C31 C30 H30 126.7 . . ?
N3 C30 H30 126.7 . . ?
C30 C31 N4 106.61(14) . . ?
C30 C31 H31 126.7 . . ?
N4 C31 H31 126.7 . . ?
C46 C41 C42 122.88(14) . . ?
C46 C41 N4 119.18(14) . . ?
C42 C41 N4 117.87(13) . . ?
C43 C42 C41 117.25(15) . . ?
C43 C42 C47 121.23(15) . . ?
C41 C42 C47 121.51(15) . . ?
C44 C43 C42 121.87(16) . . ?
C44 C43 H43 119.1 . . ?
C42 C43 H43 119.1 . . ?
C45 C44 C43 118.70(15) . . ?
C45 C44 C48 120.96(16) . . ?
C43 C44 C48 120.34(17) . . ?
C44 C45 C46 121.85(15) . . ?
C44 C45 H45 119.1 . . ?
C46 C45 H45 119.1 . . ?
C41 C46 C45 117.44(15) . . ?
C41 C46 C49 122.25(14) . . ?
C45 C46 C49 120.31(15) . . ?
C42 C47 H47A 109.5 . . ?
C42 C47 H47B 109.5 . . ?
H47A C47 H47B 109.5 . . ?
C42 C47 H47C 109.5 . . ?
H47A C47 H47C 109.5 . . ?
H47B C47 H47C 109.5 . . ?
C44 C48 H48A 109.5 . . ?
C44 C48 H48B 109.5 . . ?
H48A C48 H48B 109.5 . . ?
C44 C48 H48C 109.5 . . ?
H48A C48 H48C 109.5 . . ?
H48B C48 H48C 109.5 . . ?
C46 C49 H49A 109.5 . . ?
C46 C49 H49B 109.5 . . ?
H49A C49 H49B 109.5 . . ?
C46 C49 H49C 109.5 . . ?
H49A C49 H49C 109.5 . . ?
H49B C49 H49C 109.5 . . ?
N5 C50 N6 103.89(12) . . ?
N5 C50 Fe4 128.46(11) . . ?
N6 C50 Fe4 127.43(10) . . ?
C52 C51 N6 106.59(14) . . ?
C52 C51 H51 126.7 . . ?
N6 C51 H51 126.7 . . ?
C51 C52 N5 106.31(13) . . ?
C51 C52 H52 126.8 . . ?
N5 C52 H52 126.8 . . ?
C54 C53 C58 122.79(14) . . ?
C54 C53 N6 119.18(14) . . ?
C58 C53 N6 118.01(14) . . ?
C55 C54 C53 117.59(16) . . ?
C55 C54 C59 120.83(16) . . ?
C53 C54 C59 121.57(14) . . ?
C56 C55 C54 121.60(18) . . ?
C56 C55 H55 119.2 . . ?
C54 C55 H55 119.2 . . ?
C55 C56 C57 119.06(17) . . ?
C55 C56 C60 120.5(2) . . ?
C57 C56 C60 120.4(2) . . ?
C58 C57 C56 121.63(18) . . ?
C58 C57 H57 119.2 . . ?
C56 C57 H57 119.2 . . ?
C57 C58 C53 117.31(16) . . ?
C57 C58 C61 121.39(17) . . ?
C53 C58 C61 121.24(15) . . ?
C54 C59 H59A 109.5 . . ?
C54 C59 H59B 109.5 . . ?
H59A C59 H59B 109.5 . . ?
C54 C59 H59C 109.5 . . ?
H59A C59 H59C 109.5 . . ?
H59B C59 H59C 109.5 . . ?
C56 C60 H60A 109.5 . . ?
C56 C60 H60B 109.5 . . ?
H60A C60 H60B 109.5 . . ?
C56 C60 H60C 109.5 . . ?
H60A C60 H60C 109.5 . . ?
H60B C60 H60C 109.5 . . ?
C58 C61 H61A 109.5 . . ?
C58 C61 H61B 109.5 . . ?
H61A C61 H61B 109.5 . . ?
C58 C61 H61C 109.5 . . ?
H61A C61 H61C 109.5 . . ?
H61B C61 H61C 109.5 . . ?
C67 C62 C63 122.76(14) . . ?
C67 C62 N5 118.63(14) . . ?
C63 C62 N5 118.59(14) . . ?
C64 C63 C62 117.36(14) . . ?
C64 C63 C68 120.95(15) . . ?
C62 C63 C68 121.69(14) . . ?
C65 C64 C63 121.82(15) . . ?
C65 C64 H64 119.1 . . ?
C63 C64 H64 119.1 . . ?
C64 C65 C66 118.51(15) . . ?
C64 C65 C69 120.74(16) . . ?
C66 C65 C69 120.76(16) . . ?
C67 C66 C65 121.91(15) . . ?
C67 C66 H66 119.0 . . ?
C65 C66 H66 119.0 . . ?
C66 C67 C62 117.61(15) . . ?
C66 C67 C70 121.25(15) . . ?
C62 C67 C70 121.13(15) . . ?
C63 C68 H68A 109.5 . . ?
C63 C68 H68B 109.5 . . ?
H68A C68 H68B 109.5 . . ?
C63 C68 H68C 109.5 . . ?
H68A C68 H68C 109.5 . . ?
H68B C68 H68C 109.5 . . ?
C65 C69 H69A 109.5 . . ?
C65 C69 H69B 109.5 . . ?
H69A C69 H69B 109.5 . . ?
C65 C69 H69C 109.5 . . ?
H69A C69 H69C 109.5 . . ?
H69B C69 H69C 109.5 . . ?
C67 C70 H70A 109.5 . . ?
C67 C70 H70B 109.5 . . ?
H70A C70 H70B 109.5 . . ?
C67 C70 H70C 109.5 . . ?
H70A C70 H70C 109.5 . . ?
H70B C70 H70C 109.5 . . ?
F1 C71 F3 107.44(15) . . ?
F1 C71 F2 107.81(17) . . ?
F3 C71 F2 107.00(16) . . ?
F1 C71 S5 111.69(13) . . ?
F3 C71 S5 111.41(15) . . ?
F2 C71 S5 111.27(12) . . ?
C2 C1 Fe1 114.38(16) . . ?
C2A C1 Fe1 109.6(2) . . ?
C2 C1 H1A 116(3) . . ?
Fe1 C1 H1A 100(3) . . ?
C2 C1 H1B 108(3) . . ?
Fe1 C1 H1B 110(3) . . ?
H1A C1 H1B 108(3) . . ?
C2A C1 H1C 111(5) . . ?
Fe1 C1 H1C 112(6) . . ?
C2A C1 H1D 116(6) . . ?
Fe1 C1 H1D 99(7) . . ?
H1C C1 H1D 108(7) . . ?
C7 C2 C3 117.0(3) . . ?
C7 C2 C1 121.3(3) . . ?
C3 C2 C1 121.7(3) . . ?
C4 C3 C2 122.0(3) . . ?
C4 C3 H3 119.0 . . ?
C2 C3 H3 119.0 . . ?
C5 C4 C3 120.1(4) . . ?
C5 C4 H4 119.9 . . ?
C3 C4 H4 119.9 . . ?
C4 C5 C6 120.4(4) . . ?
C4 C5 H5 119.8 . . ?
C6 C5 H5 119.8 . . ?
C5 C6 C7 119.2(4) . . ?
C5 C6 H6 120.4 . . ?
C7 C6 H6 120.4 . . ?
C2 C7 C6 121.3(4) . . ?
C2 C7 H7 119.3 . . ?
C6 C7 H7 119.3 . . ?
C7A C2A C3A 117.5(7) . . ?
C7A C2A C1 120.9(7) . . ?
C3A C2A C1 121.5(6) . . ?
C2A C3A C4A 122.1(8) . . ?
C2A C3A H3A 119.0 . . ?
C4A C3A H3A 119.0 . . ?
C5A C4A C3A 118.4(9) . . ?
C5A C4A H4A 120.8 . . ?
C3A C4A H4A 120.8 . . ?
C4A C5A C6A 121.5(9) . . ?
C4A C5A H5A 119.3 . . ?
C6A C5A H5A 119.3 . . ?
C5A C6A C7A 119.4(10) . . ?
C5A C6A H6A 120.3 . . ?
C7A C6A H6A 120.3 . . ?
C2A C7A C6A 121.1(9) . . ?
C2A C7A H7A 119.5 . . ?
C6A C7A H7A 119.5 . . ?
C1C O1C C4C 108.7(3) . . ?
O1C C1C C2C 108.5(3) . . ?
O1C C1C H1C1 110.0 . . ?
C2C C1C H1C1 110.0 . . ?
O1C C1C H1C2 110.0 . . ?
C2C C1C H1C2 110.0 . . ?
H1C1 C1C H1C2 108.4 . . ?
C3C C2C C1C 105.9(4) . . ?
C3C C2C H2C1 110.6 . . ?
C1C C2C H2C1 110.6 . . ?
C3C C2C H2C2 110.6 . . ?
C1C C2C H2C2 110.6 . . ?
H2C1 C2C H2C2 108.7 . . ?
C2C C3C C4C 106.5(3) . . ?
C2C C3C H3C1 110.4 . . ?
C4C C3C H3C1 110.4 . . ?
C2C C3C H3C2 110.4 . . ?
C4C C3C H3C2 110.4 . . ?
H3C1 C3C H3C2 108.6 . . ?
O1C C4C C3C 107.0(3) . . ?
O1C C4C H4C1 110.3 . . ?
C3C C4C H4C1 110.3 . . ?
O1C C4C H4C2 110.3 . . ?
C3C C4C H4C2 110.3 . . ?
H4C1 C4C H4C2 108.6 . . ?
C1D C0D H0D1 109.5 . . ?
C1D C0D H0D2 109.5 . . ?
H0D1 C0D H0D2 109.5 . . ?
C1D C0D H0D3 109.5 . . ?
H0D1 C0D H0D3 109.5 . . ?
H0D2 C0D H0D3 109.5 . . ?
C2D C1D C0D 112.7(15) . . ?
C2D C1D H1D1 109.1 . . ?
C0D C1D H1D1 109.1 . . ?
C2D C1D H1D2 109.1 . . ?
C0D C1D H1D2 109.1 . . ?
H1D1 C1D H1D2 107.8 . . ?
C3D C2D C1D 111.7(11) . . ?
C3D C2D H2D1 109.3 . . ?
C1D C2D H2D1 109.3 . . ?
C3D C2D H2D2 109.3 . . ?
C1D C2D H2D2 109.3 . . ?
H2D1 C2D H2D2 107.9 . . ?
C4D C3D C2D 111.6(9) . . ?
C4D C3D H3D1 109.3 . . ?
C2D C3D H3D1 109.3 . . ?
C4D C3D H3D2 109.3 . . ?
C2D C3D H3D2 109.3 . . ?
H3D1 C3D H3D2 108.0 . . ?
C5D C4D C3D 119.1(14) . . ?
C5D C4D H4D1 107.5 . . ?
C3D C4D H4D1 107.5 . . ?
C5D C4D H4D2 107.5 . . ?
C3D C4D H4D2 107.5 . . ?
H4D1 C4D H4D2 107.0 . . ?
C4D C5D H5D1 109.5 . . ?
C4D C5D H5D2 109.5 . . ?
H5D1 C5D H5D2 109.5 . . ?
C4D C5D H5D3 109.5 . . ?
H5D1 C5D H5D3 109.5 . . ?
H5D2 C5D H5D3 109.5 . . ?
C4B O1B C1B 105.6(4) . . ?
O1B C1B C2B 105.5(5) . . ?
O1B C1B H1B1 110.6 . . ?
C2B C1B H1B1 110.6 . . ?
O1B C1B H1B2 110.6 . . ?
C2B C1B H1B2 110.6 . . ?
H1B1 C1B H1B2 108.8 . . ?
C3B C2B C1B 103.8(5) . . ?
C3B C2B H2B1 111.0 . . ?
C1B C2B H2B1 111.0 . . ?
C3B C2B H2B2 111.0 . . ?
C1B C2B H2B2 111.0 . . ?
H2B1 C2B H2B2 109.0 . . ?
C2B C3B C4B 104.5(5) . . ?
C2B C3B H3B1 110.8 . . ?
C4B C3B H3B1 110.8 . . ?
C2B C3B H3B2 110.8 . . ?
C4B C3B H3B2 110.8 . . ?
H3B1 C3B H3B2 108.9 . . ?
O1B C4B C3B 106.3(4) . . ?
O1B C4B H4B1 110.5 . . ?
C3B C4B H4B1 110.5 . . ?
O1B C4B H4B2 110.5 . . ?
C3B C4B H4B2 110.5 . . ?
H4B1 C4B H4B2 108.7 . . ?
C1E O1E C4E 108.2(11) . . ?
O1E C1E C2E 106.9(11) . . ?
O1E C1E H1E1 110.3 . . ?
C2E C1E H1E1 110.3 . . ?
O1E C1E H1E2 110.3 . . ?
C2E C1E H1E2 110.3 . . ?
H1E1 C1E H1E2 108.6 . . ?
C1E C2E C3E 106.9(11) . . ?
C1E C2E H2E1 110.3 . . ?
C3E C2E H2E1 110.3 . . ?
C1E C2E H2E2 110.3 . . ?
C3E C2E H2E2 110.3 . . ?
H2E1 C2E H2E2 108.6 . . ?
C4E C3E C2E 104.4(10) . . ?
C4E C3E H3E1 110.9 . . ?
C2E C3E H3E1 110.9 . . ?
C4E C3E H3E2 110.9 . . ?
C2E C3E H3E2 110.9 . . ?
H3E1 C3E H3E2 108.9 . . ?
O1E C4E C3E 107.4(10) . . ?
O1E C4E H4E1 110.2 . . ?
C3E C4E H4E1 110.2 . . ?
O1E C4E H4E2 110.2 . . ?
C3E C4E H4E2 110.2 . . ?
H4E1 C4E H4E2 108.5 . . ?
C12 C11 C16 122.9(4) . . ?
C12 C11 N1 117.9(4) . . ?
C16 C11 N1 119.2(4) . . ?
C11 C12 C13 117.6(4) . . ?
C11 C12 C17 121.1(4) . . ?
C13 C12 C17 121.2(4) . . ?
C14 C13 C12 121.4(4) . . ?
C14 C13 H13 119.3 . . ?
C12 C13 H13 119.3 . . ?
C13 C14 C15 119.4(3) . . ?
C13 C14 C18 120.6(4) . . ?
C15 C14 C18 120.0(4) . . ?
C14 C15 C16 121.3(3) . . ?
C14 C15 H15 119.3 . . ?
C16 C15 H15 119.3 . . ?
C11 C16 C15 117.3(4) . . ?
C11 C16 C19 121.4(4) . . ?
C15 C16 C19 121.2(3) . . ?
C12 C17 H17A 109.5 . . ?
C12 C17 H17B 109.5 . . ?
H17A C17 H17B 109.5 . . ?
C12 C17 H17C 109.5 . . ?
H17A C17 H17C 109.5 . . ?
H17B C17 H17C 109.5 . . ?
C14 C18 H18A 109.5 . . ?
C14 C18 H18B 109.5 . . ?
H18A C18 H18B 109.5 . . ?
C14 C18 H18C 109.5 . . ?
H18A C18 H18C 109.5 . . ?
H18B C18 H18C 109.5 . . ?
C16 C19 H19A 109.5 . . ?
C16 C19 H19B 109.5 . . ?
H19A C19 H19B 109.5 . . ?
C16 C19 H19C 109.5 . . ?
H19A C19 H19C 109.5 . . ?
H19B C19 H19C 109.5 . . ?
C10 N1 C8 109.0(3) . . ?
C10 N1 C11 124.3(5) . . ?
C8 N1 C11 126.7(5) . . ?
C8 N2 C9 113.4(4) . . ?
C8 N2 C20 121.9(5) . . ?
C9 N2 C20 124.7(5) . . ?
C10 C9 N2 106.5(4) . . ?
C10 C9 H9 126.7 . . ?
N2 C9 H9 126.7 . . ?
C9 C10 N1 106.6(4) . . ?
C9 C10 H10 126.7 . . ?
N1 C10 H10 126.7 . . ?
C25 C20 C21 122.8(4) . . ?
C25 C20 N2 118.5(5) . . ?
C21 C20 N2 118.7(5) . . ?
C22 C21 C20 117.3(4) . . ?
C22 C21 C26 120.9(5) . . ?
C20 C21 C26 121.8(4) . . ?
C21 C22 C23 121.8(5) . . ?
C21 C22 H22 119.1 . . ?
C23 C22 H22 119.1 . . ?
C22 C23 C24 118.8(5) . . ?
C22 C23 C27 120.8(5) . . ?
C24 C23 C27 120.3(5) . . ?
C25 C24 C23 121.4(5) . . ?
C25 C24 H24 119.3 . . ?
C23 C24 H24 119.3 . . ?
C24 C25 C20 117.8(5) . . ?
C24 C25 C28 120.8(5) . . ?
C20 C25 C28 121.3(5) . . ?
C21 C26 H26A 109.5 . . ?
C21 C26 H26B 109.5 . . ?
H26A C26 H26B 109.5 . . ?
C21 C26 H26C 109.5 . . ?
H26A C26 H26C 109.5 . . ?
H26B C26 H26C 109.5 . . ?
C23 C27 H27A 109.5 . . ?
C23 C27 H27B 109.5 . . ?
H27A C27 H27B 109.5 . . ?
C23 C27 H27C 109.5 . . ?
H27A C27 H27C 109.5 . . ?
H27B C27 H27C 109.5 . . ?
C25 C28 H28A 109.5 . . ?
C25 C28 H28B 109.5 . . ?
H28A C28 H28B 109.5 . . ?
C25 C28 H28C 109.5 . . ?
H28A C28 H28C 109.5 . . ?
H28B C28 H28C 109.5 . . ?
C16A C11A C12A 123.6(9) . . ?
C16A C11A N1A 117.4(9) . . ?
C12A C11A N1A 119.1(9) . . ?
C11A C12A C13A 115.8(9) . . ?
C11A C12A C17A 119.4(10) . . ?
C13A C12A C17A 124.7(10) . . ?
C14A C13A C12A 122.6(9) . . ?
C14A C13A H13A 118.7 . . ?
C12A C13A H13A 118.7 . . ?
C15A C14A C13A 118.1(8) . . ?
C15A C14A C18A 119.2(9) . . ?
C13A C14A C18A 122.7(9) . . ?
C14A C15A C16A 121.8(8) . . ?
C14A C15A H15A 119.1 . . ?
C16A C15A H15A 119.1 . . ?
C15A C16A C11A 118.0(8) . . ?
C15A C16A C19A 120.2(8) . . ?
C11A C16A C19A 121.8(8) . . ?
C12A C17A H17D 109.5 . . ?
C12A C17A H17E 109.5 . . ?
H17D C17A H17E 109.5 . . ?
C12A C17A H17F 109.5 . . ?
H17D C17A H17F 109.5 . . ?
H17E C17A H17F 109.5 . . ?
C14A C18A H18D 109.5 . . ?
C14A C18A H18E 109.5 . . ?
H18D C18A H18E 109.5 . . ?
C14A C18A H18F 109.5 . . ?
H18D C18A H18F 109.5 . . ?
H18E C18A H18F 109.5 . . ?
C16A C19A H19D 109.5 . . ?
C16A C19A H19E 109.5 . . ?
H19D C19A H19E 109.5 . . ?
C16A C19A H19F 109.5 . . ?
H19D C19A H19F 109.5 . . ?
H19E C19A H19F 109.5 . . ?
C8 N1A C10A 117.4(7) . . ?
C8 N1A C11A 118.0(9) . . ?
C10A N1A C11A 124.6(11) . . ?
C9A N2A C20A 121.1(10) . . ?
C9A N2A C8 107.6(7) . . ?
C20A N2A C8 131.3(9) . . ?
C10A C9A N2A 107.5(8) . . ?
C10A C9A H9A 126.3 . . ?
N2A C9A H9A 126.3 . . ?
C9A C10A N1A 107.0(8) . . ?
C9A C10A H10A 126.5 . . ?
N1A C10A H10A 126.5 . . ?
C25A C20A C21A 122.2(8) . . ?
C25A C20A N2A 119.0(9) . . ?
C21A C20A N2A 118.9(9) . . ?
C22A C21A C20A 117.0(9) . . ?
C22A C21A C26A 122.2(9) . . ?
C20A C21A C26A 120.6(9) . . ?
C21A C22A C23A 123.1(10) . . ?
C21A C22A H22A 118.5 . . ?
C23A C22A H22A 118.5 . . ?
C22A C23A C24A 117.8(9) . . ?
C22A C23A C27A 121.6(10) . . ?
C24A C23A C27A 120.5(10) . . ?
C25A C24A C23A 121.9(10) . . ?
C25A C24A H24A 119.1 . . ?
C23A C24A H24A 119.1 . . ?
C24A C25A C20A 118.0(9) . . ?
C24A C25A C28A 121.6(10) . . ?
C20A C25A C28A 120.4(10) . . ?
C21A C26A H26D 109.5 . . ?
C21A C26A H26E 109.5 . . ?
H26D C26A H26E 109.5 . . ?
C21A C26A H26F 109.5 . . ?
H26D C26A H26F 109.5 . . ?
H26E C26A H26F 109.5 . . ?
C23A C27A H27D 109.5 . . ?
C23A C27A H27E 109.5 . . ?
H27D C27A H27E 109.5 . . ?
C23A C27A H27F 109.5 . . ?
H27D C27A H27F 109.5 . . ?
H27E C27A H27F 109.5 . . ?
C25A C28A H28D 109.5 . . ?
C25A C28A H28E 109.5 . . ?
H28D C28A H28E 109.5 . . ?
C25A C28A H28F 109.5 . . ?
H28D C28A H28F 109.5 . . ?
H28E C28A H28F 109.5 . . ?
C33 C32 C37 122.6(8) . . ?
C33 C32 N3 117.6(6) . . ?
C37 C32 N3 119.8(7) . . ?
C32 C33 C34 117.6(6) . . ?
C32 C33 C38 121.8(7) . . ?
C34 C33 C38 120.4(7) . . ?
C35 C34 C33 120.9(7) . . ?
C35 C34 H34 119.6 . . ?
C33 C34 H34 119.6 . . ?
C36 C35 C34 119.8(6) . . ?
C36 C35 C39 121.2(6) . . ?
C34 C35 C39 119.0(6) . . ?
C35 C36 C37 120.9(6) . . ?
C35 C36 H36 119.5 . . ?
C37 C36 H36 119.5 . . ?
C36 C37 C32 118.0(7) . . ?
C36 C37 C40 121.2(6) . . ?
C32 C37 C40 120.9(7) . . ?
C33 C38 H38A 109.5 . . ?
C33 C38 H38B 109.5 . . ?
H38A C38 H38B 109.5 . . ?
C33 C38 H38C 109.5 . . ?
H38A C38 H38C 109.5 . . ?
H38B C38 H38C 109.5 . . ?
C35 C39 H39A 109.5 . . ?
C35 C39 H39B 109.5 . . ?
H39A C39 H39B 109.5 . . ?
C35 C39 H39C 109.5 . . ?
H39A C39 H39C 109.5 . . ?
H39B C39 H39C 109.5 . . ?
C37 C40 H40A 109.5 . . ?
C37 C40 H40B 109.5 . . ?
H40A C40 H40B 109.5 . . ?
C37 C40 H40C 109.5 . . ?
H40A C40 H40C 109.5 . . ?
H40B C40 H40C 109.5 . . ?
C33A C32A C37A 123.7(11) . . ?
C33A C32A N3 119.6(10) . . ?
C37A C32A N3 116.6(10) . . ?
C32A C33A C34A 116.2(10) . . ?
C32A C33A C38A 119.6(10) . . ?
C34A C33A C38A 124.1(10) . . ?
C35A C34A C33A 122.0(11) . . ?
C35A C34A H34A 119.0 . . ?
C33A C34A H34A 119.0 . . ?
C34A C35A C36A 119.6(10) . . ?
C34A C35A C39A 121.6(11) . . ?
C36A C35A C39A 118.4(11) . . ?
C35A C36A C37A 122.0(10) . . ?
C35A C36A H36A 119.0 . . ?
C37A C36A H36A 119.0 . . ?
C32A C37A C36A 116.5(10) . . ?
C32A C37A C40A 123.0(11) . . ?
C36A C37A C40A 120.5(11) . . ?
C33A C38A H38D 109.5 . . ?
C33A C38A H38E 109.5 . . ?
H38D C38A H38E 109.5 . . ?
C33A C38A H38F 109.5 . . ?
H38D C38A H38F 109.5 . . ?
H38E C38A H38F 109.5 . . ?
C35A C39A H39D 109.5 . . ?
C35A C39A H39E 109.5 . . ?
H39D C39A H39E 109.5 . . ?
C35A C39A H39F 109.5 . . ?
H39D C39A H39F 109.5 . . ?
H39E C39A H39F 109.5 . . ?
C37A C40A H40D 109.5 . . ?
C37A C40A H40E 109.5 . . ?
H40D C40A H40E 109.5 . . ?
C37A C40A H40F 109.5 . . ?
H40D C40A H40F 109.5 . . ?
H40E C40A H40F 109.5 . . ?

loop_
_geom_bond_atom_site_label_1
_geom_bond_atom_site_label_2
_geom_bond_distance
_geom_bond_site_symmetry_2
_geom_bond_publ_flag
Fe1 C1 2.0414(18) . ?
Fe1 S3 2.2338(5) . ?
Fe1 S1 2.2764(5) . ?
Fe1 S2 2.2866(4) . ?
Fe1 Fe4 2.6987(3) . ?
Fe1 Fe3 2.7019(3) . ?
Fe1 Fe2 2.7133(3) . ?
Fe2 C8 2.0477(16) . ?
Fe2 S4 2.2414(4) . ?
Fe2 S2 2.2751(4) . ?
Fe2 S1 2.3028(4) . ?
Fe2 Fe4 2.6825(3) . ?
Fe2 Fe3 2.6846(3) . ?
Fe3 C29 2.0561(15) . ?
Fe3 S2 2.2232(4) . ?
Fe3 S4 2.2848(4) . ?
Fe3 S3 2.3098(4) . ?
Fe3 Fe4 2.7125(3) . ?
Fe4 C50 2.0609(14) . ?
Fe4 S1 2.2295(4) . ?
Fe4 S3 2.2888(4) . ?
Fe4 S4 2.2974(4) . ?
S5 O3 1.4366(13) . ?
S5 O2 1.4395(13) . ?
S5 O1 1.4449(13) . ?
S5 C71 1.831(2) . ?
F1 C71 1.328(2) . ?
F2 C71 1.344(2) . ?
F3 C71 1.336(2) . ?
N3 C29 1.3604(18) . ?
N3 C30 1.390(2) . ?
N3 C32 1.438(11) . ?
N3 C32A 1.451(16) . ?
N4 C29 1.3556(19) . ?
N4 C31 1.386(2) . ?
N4 C41 1.4436(19) . ?
N5 C50 1.3560(18) . ?
N5 C52 1.387(2) . ?
N5 C62 1.4425(19) . ?
N6 C50 1.3565(19) . ?
N6 C51 1.3882(19) . ?
N6 C53 1.4394(19) . ?
C8 N1A 1.264(14) . ?
C8 N2 1.284(7) . ?
C8 N1 1.410(6) . ?
C8 N2A 1.516(10) . ?
C30 C31 1.347(2) . ?
C30 H30 0.9500 . ?
C31 H31 0.9500 . ?
C41 C46 1.394(2) . ?
C41 C42 1.396(2) . ?
C42 C43 1.395(2) . ?
C42 C47 1.502(2) . ?
C43 C44 1.392(2) . ?
C43 H43 0.9500 . ?
C44 C45 1.387(2) . ?
C44 C48 1.513(2) . ?
C45 C46 1.396(2) . ?
C45 H45 0.9500 . ?
C46 C49 1.503(2) . ?
C47 H47A 0.9800 . ?
C47 H47B 0.9800 . ?
C47 H47C 0.9800 . ?
C48 H48A 0.9800 . ?
C48 H48B 0.9800 . ?
C48 H48C 0.9800 . ?
C49 H49A 0.9800 . ?
C49 H49B 0.9800 . ?
C49 H49C 0.9800 . ?
C51 C52 1.350(2) . ?
C51 H51 0.9500 . ?
C52 H52 0.9500 . ?
C53 C54 1.392(2) . ?
C53 C58 1.395(2) . ?
C54 C55 1.390(2) . ?
C54 C59 1.505(2) . ?
C55 C56 1.382(3) . ?
C55 H55 0.9500 . ?
C56 C57 1.392(3) . ?
C56 C60 1.510(3) . ?
C57 C58 1.389(2) . ?
C57 H57 0.9500 . ?
C58 C61 1.502(3) . ?
C59 H59A 0.9800 . ?
C59 H59B 0.9800 . ?
C59 H59C 0.9800 . ?
C60 H60A 0.9800 . ?
C60 H60B 0.9800 . ?
C60 H60C 0.9800 . ?
C61 H61A 0.9800 . ?
C61 H61B 0.9800 . ?
C61 H61C 0.9800 . ?
C62 C67 1.392(2) . ?
C62 C63 1.399(2) . ?
C63 C64 1.396(2) . ?
C63 C68 1.504(2) . ?
C64 C65 1.392(2) . ?
C64 H64 0.9500 . ?
C65 C66 1.395(2) . ?
C65 C69 1.508(2) . ?
C66 C67 1.390(2) . ?
C66 H66 0.9500 . ?
C67 C70 1.507(2) . ?
C68 H68A 0.9800 . ?
C68 H68B 0.9800 . ?
C68 H68C 0.9800 . ?
C69 H69A 0.9800 . ?
C69 H69B 0.9800 . ?
C69 H69C 0.9800 . ?
C70 H70A 0.9800 . ?
C70 H70B 0.9800 . ?
C70 H70C 0.9800 . ?
C1 C2 1.468(4) . ?
C1 C2A 1.508(7) . ?
C1 H1A 0.97(5) . ?
C1 H1B 1.01(4) . ?
C1 H1C 0.99(10) . ?
C1 H1D 0.84(11) . ?
C2 C7 1.397(4) . ?
C2 C3 1.405(5) . ?
C3 C4 1.387(4) . ?
C3 H3 0.9500 . ?
C4 C5 1.365(6) . ?
C4 H4 0.9500 . ?
C5 C6 1.398(8) . ?
C5 H5 0.9500 . ?
C6 C7 1.407(7) . ?
C6 H6 0.9500 . ?
C7 H7 0.9500 . ?
C2A C7A 1.374(9) . ?
C2A C3A 1.394(9) . ?
C3A C4A 1.407(9) . ?
C3A H3A 0.9500 . ?
C4A C5A 1.359(10) . ?
C4A H4A 0.9500 . ?
C5A C6A 1.374(11) . ?
C5A H5A 0.9500 . ?
C6A C7A 1.410(10) . ?
C6A H6A 0.9500 . ?
C7A H7A 0.9500 . ?
O1C C1C 1.409(4) . ?
O1C C4C 1.415(4) . ?
C1C C2C 1.481(5) . ?
C1C H1C1 0.9900 . ?
C1C H1C2 0.9900 . ?
C2C C3C 1.443(7) . ?
C2C H2C1 0.9900 . ?
C2C H2C2 0.9900 . ?
C3C C4C 1.522(5) . ?
C3C H3C1 0.9900 . ?
C3C H3C2 0.9900 . ?
C4C H4C1 0.9900 . ?
C4C H4C2 0.9900 . ?
C0D C1D 1.52(3) . ?
C0D H0D1 0.9800 . ?
C0D H0D2 0.9800 . ?
C0D H0D3 0.9800 . ?
C1D C2D 1.523(13) . ?
C1D H1D1 0.9900 . ?
C1D H1D2 0.9900 . ?
C2D C3D 1.503(13) . ?
C2D H2D1 0.9900 . ?
C2D H2D2 0.9900 . ?
C3D C4D 1.467(13) . ?
C3D H3D1 0.9900 . ?
C3D H3D2 0.9900 . ?
C4D C5D 1.413(16) . ?
C4D H4D1 0.9900 . ?
C4D H4D2 0.9900 . ?
C5D H5D1 0.9800 . ?
C5D H5D2 0.9800 . ?
C5D H5D3 0.9800 . ?
O1B C4B 1.405(7) . ?
O1B C1B 1.424(7) . ?
C1B C2B 1.519(7) . ?
C1B H1B1 0.9900 . ?
C1B H1B2 0.9900 . ?
C2B C3B 1.509(8) . ?
C2B H2B1 0.9900 . ?
C2B H2B2 0.9900 . ?
C3B C4B 1.516(6) . ?
C3B H3B1 0.9900 . ?
C3B H3B2 0.9900 . ?
C4B H4B1 0.9900 . ?
C4B H4B2 0.9900 . ?
O1E C1E 1.399(12) . ?
O1E C4E 1.450(12) . ?
C1E C2E 1.441(13) . ?
C1E H1E1 0.9900 . ?
C1E H1E2 0.9900 . ?
C2E C3E 1.486(13) . ?
C2E H2E1 0.9900 . ?
C2E H2E2 0.9900 . ?
C3E C4E 1.479(12) . ?
C3E H3E1 0.9900 . ?
C3E H3E2 0.9900 . ?
C4E H4E1 0.9900 . ?
C4E H4E2 0.9900 . ?
C11 C12 1.390(5) . ?
C11 C16 1.394(5) . ?
C11 N1 1.445(5) . ?
C12 C13 1.391(5) . ?
C12 C17 1.511(5) . ?
C13 C14 1.384(5) . ?
C13 H13 0.9500 . ?
C14 C15 1.389(5) . ?
C14 C18 1.521(5) . ?
C15 C16 1.395(5) . ?
C15 H15 0.9500 . ?
C16 C19 1.499(5) . ?
C17 H17A 0.9800 . ?
C17 H17B 0.9800 . ?
C17 H17C 0.9800 . ?
C18 H18A 0.9800 . ?
C18 H18B 0.9800 . ?
C18 H18C 0.9800 . ?
C19 H19A 0.9800 . ?
C19 H19B 0.9800 . ?
C19 H19C 0.9800 . ?
N1 C10 1.387(5) . ?
N2 C9 1.382(6) . ?
N2 C20 1.446(5) . ?
C9 C10 1.340(5) . ?
C9 H9 0.9500 . ?
C10 H10 0.9500 . ?
C20 C25 1.398(6) . ?
C20 C21 1.398(6) . ?
C21 C22 1.392(5) . ?
C21 C26 1.505(6) . ?
C22 C23 1.395(6) . ?
C22 H22 0.9500 . ?
C23 C24 1.397(6) . ?
C23 C27 1.520(6) . ?
C24 C25 1.389(6) . ?
C24 H24 0.9500 . ?
C25 C28 1.506(6) . ?
C26 H26A 0.9800 . ?
C26 H26B 0.9800 . ?
C26 H26C 0.9800 . ?
C27 H27A 0.9800 . ?
C27 H27B 0.9800 . ?
C27 H27C 0.9800 . ?
C28 H28A 0.9800 . ?
C28 H28B 0.9800 . ?
C28 H28C 0.9800 . ?
C11A C16A 1.388(10) . ?
C11A C12A 1.391(10) . ?
C11A N1A 1.463(11) . ?
C12A C13A 1.410(10) . ?
C12A C17A 1.500(12) . ?
C13A C14A 1.397(11) . ?
C13A H13A 0.9500 . ?
C14A C15A 1.384(10) . ?
C14A C18A 1.516(11) . ?
C15A C16A 1.387(9) . ?
C15A H15A 0.9500 . ?
C16A C19A 1.515(11) . ?
C17A H17D 0.9800 . ?
C17A H17E 0.9800 . ?
C17A H17F 0.9800 . ?
C18A H18D 0.9800 . ?
C18A H18E 0.9800 . ?
C18A H18F 0.9800 . ?
C19A H19D 0.9800 . ?
C19A H19E 0.9800 . ?
C19A H19F 0.9800 . ?
N1A C10A 1.376(10) . ?
N2A C9A 1.394(10) . ?
N2A C20A 1.448(11) . ?
C9A C10A 1.323(9) . ?
C9A H9A 0.9500 . ?
C10A H10A 0.9500 . ?
C20A C25A 1.395(11) . ?
C20A C21A 1.404(10) . ?
C21A C22A 1.375(9) . ?
C21A C26A 1.501(11) . ?
C22A C23A 1.384(11) . ?
C22A H22A 0.9500 . ?
C23A C24A 1.398(11) . ?
C23A C27A 1.504(11) . ?
C24A C25A 1.376(10) . ?
C24A H24A 0.9500 . ?
C25A C28A 1.509(11) . ?
C26A H26D 0.9800 . ?
C26A H26E 0.9800 . ?
C26A H26F 0.9800 . ?
C27A H27D 0.9800 . ?
C27A H27E 0.9800 . ?
C27A H27F 0.9800 . ?
C28A H28D 0.9800 . ?
C28A H28E 0.9800 . ?
C28A H28F 0.9800 . ?
C32 C33 1.386(8) . ?
C32 C37 1.400(7) . ?
C33 C34 1.410(7) . ?
C33 C38 1.498(7) . ?
C34 C35 1.392(6) . ?
C34 H34 0.9500 . ?
C35 C36 1.385(6) . ?
C35 C39 1.524(7) . ?
C36 C37 1.398(7) . ?
C36 H36 0.9500 . ?
C37 C40 1.493(7) . ?
C38 H38A 0.9800 . ?
C38 H38B 0.9800 . ?
C38 H38C 0.9800 . ?
C39 H39A 0.9800 . ?
C39 H39B 0.9800 . ?
C39 H39C 0.9800 . ?
C40 H40A 0.9800 . ?
C40 H40B 0.9800 . ?
C40 H40C 0.9800 . ?
C32A C33A 1.390(10) . ?
C32A C37A 1.394(10) . ?
C33A C34A 1.404(10) . ?
C33A C38A 1.481(10) . ?
C34A C35A 1.367(10) . ?
C34A H34A 0.9500 . ?
C35A C36A 1.369(10) . ?
C35A C39A 1.538(11) . ?
C36A C37A 1.395(11) . ?
C36A H36A 0.9500 . ?
C37A C40A 1.484(11) . ?
C38A H38D 0.9800 . ?
C38A H38E 0.9800 . ?
C38A H38F 0.9800 . ?
C39A H39D 0.9800 . ?
C39A H39E 0.9800 . ?
C39A H39F 0.9800 . ?
C40A H40D 0.9800 . ?
C40A H40E 0.9800 . ?
C40A H40F 0.9800 . ?
